data_7109147
loop_
_publ_author_name
'Yu-Yang Li'
'Feng Gao'
'Jonathon E. Beves'
'Yi-Zhi Li'
'Jing-Lin Zuo'

_publ_section_title
;
 A giant metallo-supramolecular cage encapsulating a single-molecule
 magnet
;
_journal_name_full Chem.Commun.
_journal_page_first 3658
_journal_paper_doi 10.1039/c3cc41237g
_journal_volume 49
_journal_year 2013
_chemical_formula_sum 'C168 H259 Ag42 Cl4 Ho O40 W10'
_chemical_formula_weight 9594.52
_chemical_name_systematic
;
?
;
_space_group_IT_number 14
_symmetry_cell_setting monoclinic
_symmetry_space_group_name_Hall '-P 2yn'
_symmetry_space_group_name_H-M 'P 1 21/n 1'
_atom_sites_solution_hydrogens geom
_atom_sites_solution_primary direct
_atom_sites_solution_secondary difmap
_audit_creation_method SHELXL-97
_cell_angle_alpha 90.00
_cell_angle_beta 98.630(3)
_cell_angle_gamma 90.00
_cell_formula_units_Z 4
_cell_length_a 23.0012(11)
_cell_length_b 27.8925(13)
_cell_length_c 39.3225(14)
_cell_measurement_reflns_used 9984
_cell_measurement_temperature 123(2)
_cell_measurement_theta_max 24.44
_cell_measurement_theta_min 2.23
_cell_volume 24942.2(19)
_computing_cell_refinement 'Bruker SMART'
_computing_data_collection 'Bruker SMART'
_computing_data_reduction 'Bruker SAINT'
_computing_molecular_graphics 'Bruker SHELXTL'
_computing_publication_material 'Bruker SHELXTL'
_computing_structure_refinement 'Bruker SHELXTL'
_computing_structure_solution 'Bruker SHELXTL'
_diffrn_ambient_temperature 123(2)
_diffrn_measured_fraction_theta_full 0.991
_diffrn_measured_fraction_theta_max 0.991
_diffrn_measurement_device_type 'Bruker Smart Apex CCD area detector'
_diffrn_measurement_method 'phi and omega scans'
_diffrn_radiation_monochromator graphite
_diffrn_radiation_source 'fine-focus sealed tube'
_diffrn_radiation_type MoK\a
_diffrn_radiation_wavelength 0.71073
_diffrn_reflns_av_R_equivalents 0.0453
_diffrn_reflns_av_sigmaI/netI 0.0767
_diffrn_reflns_limit_h_max 28
_diffrn_reflns_limit_h_min -28
_diffrn_reflns_limit_k_max 34
_diffrn_reflns_limit_k_min -34
_diffrn_reflns_limit_l_max 48
_diffrn_reflns_limit_l_min -44
_diffrn_reflns_number 150799
_diffrn_reflns_theta_full 26.00
_diffrn_reflns_theta_max 26.00
_diffrn_reflns_theta_min 1.93
_exptl_absorpt_coefficient_mu 8.203
_exptl_absorpt_correction_T_max 0.3198
_exptl_absorpt_correction_T_min 0.2435
_exptl_absorpt_correction_type multi-scan
_exptl_absorpt_process_details SADABS;Bruker,2000
_exptl_crystal_colour colorless
_exptl_crystal_density_diffrn 2.555
_exptl_crystal_density_method 'not measured'
_exptl_crystal_description bipyramid
_exptl_crystal_F_000 17744
_exptl_crystal_size_max 0.24
_exptl_crystal_size_mid 0.20
_exptl_crystal_size_min 0.18
_refine_diff_density_max 1.474
_refine_diff_density_min -1.391
_refine_diff_density_rms 0.282
_refine_ls_extinction_method none
_refine_ls_goodness_of_fit_ref 1.031
_refine_ls_hydrogen_treatment mixed
_refine_ls_matrix_type fullcycle
_refine_ls_number_parameters 2551
_refine_ls_number_reflns 48628
_refine_ls_number_restraints 0
_refine_ls_restrained_S_all 1.031
_refine_ls_R_factor_all 0.0543
_refine_ls_R_factor_gt 0.0442
_refine_ls_shift/su_max 0.000
_refine_ls_shift/su_mean 0.000
_refine_ls_structure_factor_coef Fsqd
_refine_ls_weighting_details 'calc w=1/[\s^2^(Fo^2^)+(0.0400P)^2^+1.2200P] where P=(Fo^2^+2Fc^2^)/3'
_refine_ls_weighting_scheme calc
_refine_ls_wR_factor_gt 0.1031
_refine_ls_wR_factor_ref 0.1044
_reflns_number_gt 33724
_reflns_number_total 48628
_reflns_threshold_expression >2sigma(I)
_cod_data_source_file c3cc41237g.txt
_cod_data_source_block yy
_cod_original_cell_volume 24942.1(19)
_cod_original_sg_symbol_H-M P2(1)/n
_cod_database_code 7109147

loop_
_symmetry_equiv_pos_as_xyz
'x, y, z'
'-x+1/2, y+1/2, -z+1/2'
'-x, -y, -z'
'x-1/2, -y-1/2, z-1/2'

loop_
_atom_site_label
_atom_site_type_symbol
_atom_site_fract_x
_atom_site_fract_y
_atom_site_fract_z
_atom_site_U_iso_or_equiv
_atom_site_adp_type
_atom_site_occupancy
_atom_site_symmetry_multiplicity
_atom_site_calc_flag
_atom_site_refinement_flags
Ag1 Ag 1.25342(3) 0.72389(3) 0.220035(18) 0.03597(17) Uani 1 1 d .
Ag2 Ag 1.17648(3) 0.81043(2) 0.250560(18) 0.03557(17) Uani 1 1 d .
Ag3 Ag 1.22740(3) 0.76743(3) 0.149498(19) 0.03867(18) Uani 1 1 d .
Ag4 Ag 1.20311(3) 0.64041(3) 0.172572(19) 0.03869(17) Uani 1 1 d .
Ag5 Ag 1.16312(3) 0.71185(2) 0.273841(18) 0.03443(16) Uani 1 1 d .
Ag6 Ag 1.10990(3) 0.87073(3) 0.187082(19) 0.03816(17) Uani 1 1 d .
Ag7 Ag 1.13156(3) 0.84309(3) 0.120774(19) 0.03939(18) Uani 1 1 d .
Ag8 Ag 1.14970(3) 0.73178(3) 0.089798(19) 0.03881(18) Uani 1 1 d .
Ag9 Ag 1.13247(3) 0.62436(3) 0.105154(18) 0.03556(17) Uani 1 1 d .
Ag10 Ag 1.08644(3) 0.58358(2) 0.181580(18) 0.03554(17) Uani 1 1 d .
Ag11 Ag 1.06842(3) 0.62548(2) 0.244083(18) 0.03692(17) Uani 1 1 d .
Ag12 Ag 1.02999(3) 0.73507(2) 0.277456(18) 0.03556(17) Uani 1 1 d .
Ag13 Ag 1.04359(3) 0.82731(3) 0.254840(18) 0.03594(17) Uani 1 1 d .
Ag14 Ag 0.99366(3) 0.90366(3) 0.110129(19) 0.03943(18) Uani 1 1 d .
Ag15 Ag 1.02692(3) 0.66654(3) 0.038915(18) 0.03497(17) Uani 1 1 d .
Ag16 Ag 0.93556(3) 0.56771(2) 0.189387(18) 0.03445(16) Uani 1 1 d .
Ag17 Ag 0.89118(3) 0.79670(2) 0.252604(18) 0.03336(16) Uani 1 1 d .
Ag18 Ag 0.84315(3) 0.87984(3) 0.116531(18) 0.03604(17) Uani 1 1 d .
Ag19 Ag 0.89774(3) 0.84559(2) 0.055223(18) 0.03541(17) Uani 1 1 d .
Ag20 Ag 0.90576(3) 0.74371(2) 0.018222(18) 0.03460(16) Uani 1 1 d .
Ag21 Ag 0.90557(3) 0.63210(2) 0.044990(18) 0.03444(16) Uani 1 1 d .
Ag22 Ag 0.85807(3) 0.58740(2) 0.114397(18) 0.03394(16) Uani 1 1 d .
Ag23 Ag 0.80107(3) 0.62793(2) 0.176064(18) 0.03555(17) Uani 1 1 d .
Ag24 Ag 0.78424(3) 0.72884(2) 0.202527(18) 0.03389(16) Uani 1 1 d .
Ag25 Ag 0.80539(3) 0.83009(2) 0.180624(18) 0.03501(16) Uani 1 1 d .
Ag26 Ag 0.70442(3) 0.89510(2) 0.120842(18) 0.03411(16) Uani 1 1 d .
Ag27 Ag 0.80861(3) 0.80648(2) -0.026503(18) 0.03375(16) Uani 1 1 d .
Ag28 Ag 0.78930(3) 0.56879(2) 0.040008(18) 0.03403(16) Uani 1 1 d .
Ag29 Ag 0.65871(3) 0.65933(2) 0.177017(18) 0.03352(16) Uani 1 1 d .
Ag30 Ag 0.56479(3) 0.83531(2) 0.095748(18) 0.03562(17) Uani 1 1 d .
Ag31 Ag 0.60836(3) 0.87551(2) 0.039995(18) 0.03613(17) Uani 1 1 d .
Ag32 Ag 0.64678(3) 0.82494(3) -0.033785(19) 0.03806(17) Uani 1 1 d .
Ag33 Ag 0.67569(3) 0.73338(2) -0.054163(18) 0.03533(17) Uani 1 1 d .
Ag34 Ag 0.67074(3) 0.61557(2) -0.023678(18) 0.03449(16) Uani 1 1 d .
Ag35 Ag 0.63563(3) 0.56480(2) 0.034605(18) 0.03313(16) Uani 1 1 d .
Ag36 Ag 0.56758(3) 0.62267(2) 0.101282(18) 0.03454(16) Uani 1 1 d .
Ag37 Ag 0.53412(3) 0.71626(2) 0.117301(18) 0.03529(17) Uani 1 1 d .
Ag38 Ag 0.46904(3) 0.78116(3) 0.051037(18) 0.03591(17) Uani 1 1 d .
Ag39 Ag 0.52224(3) 0.82249(3) -0.013205(19) 0.03842(17) Uani 1 1 d .
Ag40 Ag 0.56216(3) 0.66382(2) -0.045869(18) 0.03437(16) Uani 1 1 d .
Ag41 Ag 0.52809(3) 0.62057(2) 0.020356(18) 0.03532(16) Uani 1 1 d .
Ag42 Ag 0.46103(3) 0.71977(3) -0.015565(19) 0.03880(18) Uani 1 1 d .
C1 C 1.2393(4) 0.7554(3) 0.2714(2) 0.037(2) Uani 1 1 d .
C2 C 1.2930(4) 0.7609(3) 0.2773(2) 0.040(2) Uani 1 1 d .
C3 C 1.3555(4) 0.7685(4) 0.2865(3) 0.053(3) Uani 1 1 d .
C4 C 1.3698(5) 0.8215(4) 0.2743(3) 0.063(3) Uani 1 1 d .
H4A H 1.3570 0.8245 0.2495 0.094 Uiso 1 1 calc R
H4B H 1.4122 0.8274 0.2795 0.094 Uiso 1 1 calc R
H4C H 1.3488 0.8450 0.2865 0.094 Uiso 1 1 calc R
C5 C 1.3898(5) 0.7323(4) 0.2680(3) 0.068(4) Uani 1 1 d .
H5A H 1.3902 0.7011 0.2796 0.103 Uiso 1 1 calc R
H5B H 1.4302 0.7435 0.2685 0.103 Uiso 1 1 calc R
H5C H 1.3708 0.7289 0.2441 0.103 Uiso 1 1 calc R
C6 C 1.3731(4) 0.7702(4) 0.3247(3) 0.051(3) Uani 1 1 d .
H6A H 1.3518 0.7961 0.3343 0.077 Uiso 1 1 calc R
H6B H 1.4155 0.7759 0.3302 0.077 Uiso 1 1 calc R
H6C H 1.3634 0.7395 0.3347 0.077 Uiso 1 1 calc R
C7 C 1.2728(4) 0.6970(3) 0.1734(2) 0.041(2) Uani 1 1 d .
C8 C 1.2912(4) 0.6855(3) 0.1472(3) 0.042(2) Uani 1 1 d .
C9 C 1.3264(4) 0.6725(4) 0.1182(2) 0.044(3) Uani 1 1 d .
C10 C 1.3879(4) 0.6615(4) 0.1335(3) 0.049(3) Uani 1 1 d .
H10A H 1.4148 0.6728 0.1180 0.073 Uiso 1 1 calc R
H10B H 1.3925 0.6267 0.1366 0.073 Uiso 1 1 calc R
H10C H 1.3972 0.6776 0.1558 0.073 Uiso 1 1 calc R
C11 C 1.2910(4) 0.6420(4) 0.0910(3) 0.053(3) Uani 1 1 d .
H11A H 1.3173 0.6268 0.0768 0.080 Uiso 1 1 calc R
H11B H 1.2625 0.6622 0.0765 0.080 Uiso 1 1 calc R
H11C H 1.2701 0.6172 0.1021 0.080 Uiso 1 1 calc R
C12 C 1.3275(4) 0.7166(4) 0.0963(3) 0.058(3) Uani 1 1 d .
H12A H 1.3607 0.7370 0.1058 0.086 Uiso 1 1 calc R
H12B H 1.2907 0.7345 0.0960 0.086 Uiso 1 1 calc R
H12C H 1.3317 0.7072 0.0728 0.086 Uiso 1 1 calc R
C13 C 1.1202(4) 0.8712(3) 0.2463(3) 0.044(2) Uani 1 1 d .
C14 C 1.0979(4) 0.9105(4) 0.2506(3) 0.047(3) Uani 1 1 d .
C15 C 1.0777(4) 0.9579(4) 0.2553(3) 0.048(3) Uani 1 1 d .
C16 C 1.0556(4) 0.9570(3) 0.2894(3) 0.050(3) Uani 1 1 d .
H16A H 1.0458 0.9240 0.2950 0.074 Uiso 1 1 calc R
H16B H 1.0204 0.9772 0.2882 0.074 Uiso 1 1 calc R
H16C H 1.0862 0.9693 0.3073 0.074 Uiso 1 1 calc R
C17 C 1.0292(5) 0.9754(4) 0.2271(3) 0.064(3) Uani 1 1 d .
H17A H 1.0470 0.9883 0.2079 0.097 Uiso 1 1 calc R
H17B H 1.0063 1.0006 0.2364 0.097 Uiso 1 1 calc R
H17C H 1.0032 0.9486 0.2190 0.097 Uiso 1 1 calc R
C18 C 1.1298(4) 0.9903(4) 0.2530(4) 0.080(4) Uani 1 1 d .
H18A H 1.1447 1.0032 0.2758 0.119 Uiso 1 1 calc R
H18B H 1.1175 1.0168 0.2371 0.119 Uiso 1 1 calc R
H18C H 1.1609 0.9719 0.2444 0.119 Uiso 1 1 calc R
C19 C 1.1942(4) 0.7986(4) 0.0952(2) 0.043(2) Uani 1 1 d .
C20 C 1.2194(4) 0.8345(3) 0.0849(2) 0.045(3) Uani 1 1 d .
C21 C 1.2521(5) 0.8761(4) 0.0729(3) 0.056(3) Uani 1 1 d .
C22 C 1.2235(5) 0.8980(4) 0.0392(3) 0.077(4) Uani 1 1 d .
H22A H 1.1817 0.8896 0.0351 0.115 Uiso 1 1 calc R
H22B H 1.2428 0.8856 0.0204 0.115 Uiso 1 1 calc R
H22C H 1.2277 0.9329 0.0404 0.115 Uiso 1 1 calc R
C23 C 1.2702(5) 0.9109(4) 0.1012(3) 0.065(3) Uani 1 1 d .
H23A H 1.2362 0.9192 0.1123 0.098 Uiso 1 1 calc R
H23B H 1.2858 0.9399 0.0918 0.098 Uiso 1 1 calc R
H23C H 1.3007 0.8964 0.1182 0.098 Uiso 1 1 calc R
C24 C 1.3042(4) 0.8458(4) 0.0642(3) 0.061(3) Uani 1 1 d .
H24A H 1.3299 0.8660 0.0525 0.092 Uiso 1 1 calc R
H24B H 1.2892 0.8192 0.0492 0.092 Uiso 1 1 calc R
H24C H 1.3265 0.8332 0.0855 0.092 Uiso 1 1 calc R
C25 C 1.1546(3) 0.5760(3) 0.1463(2) 0.031(2) Uani 1 1 d .
C26 C 1.1639(4) 0.5368(3) 0.1583(2) 0.039(2) Uani 1 1 d .
C27 C 1.1843(5) 0.4882(3) 0.1739(3) 0.048(3) Uani 1 1 d .
C28 C 1.2433(4) 0.4772(4) 0.1639(3) 0.054(3) Uani 1 1 d .
H28A H 1.2382 0.4664 0.1399 0.082 Uiso 1 1 calc R
H28B H 1.2624 0.4519 0.1788 0.082 Uiso 1 1 calc R
H28C H 1.2678 0.5061 0.1664 0.082 Uiso 1 1 calc R
C29 C 1.1845(5) 0.4906(4) 0.2132(2) 0.057(3) Uani 1 1 d .
H29A H 1.2149 0.4691 0.2247 0.085 Uiso 1 1 calc R
H29B H 1.1460 0.4807 0.2185 0.085 Uiso 1 1 calc R
H29C H 1.1928 0.5235 0.2212 0.085 Uiso 1 1 calc R
C30 C 1.1371(4) 0.4489(3) 0.1594(3) 0.053(3) Uani 1 1 d .
H30A H 1.1236 0.4550 0.1349 0.079 Uiso 1 1 calc R
H30B H 1.1035 0.4505 0.1721 0.079 Uiso 1 1 calc R
H30C H 1.1550 0.4170 0.1622 0.079 Uiso 1 1 calc R
C31 C 1.0916(4) 0.6789(3) 0.2911(2) 0.034(2) Uani 1 1 d .
C32 C 1.0642(4) 0.6525(3) 0.3089(2) 0.038(2) Uani 1 1 d .
C33 C 1.0339(4) 0.6261(4) 0.3331(3) 0.045(3) Uani 1 1 d .
C34 C 1.0544(4) 0.6437(4) 0.3684(2) 0.048(3) Uani 1 1 d .
H34A H 1.0965 0.6508 0.3710 0.072 Uiso 1 1 calc R
H34B H 1.0474 0.6190 0.3851 0.072 Uiso 1 1 calc R
H34C H 1.0328 0.6728 0.3726 0.072 Uiso 1 1 calc R
C35 C 1.0576(4) 0.5746(4) 0.3333(3) 0.053(3) Uani 1 1 d .
H35A H 1.0354 0.5565 0.3143 0.080 Uiso 1 1 calc R
H35B H 1.0533 0.5592 0.3552 0.080 Uiso 1 1 calc R
H35C H 1.0992 0.5753 0.3306 0.080 Uiso 1 1 calc R
C36 C 0.9688(4) 0.6256(4) 0.3199(3) 0.060(3) Uani 1 1 d .
H36A H 0.9498 0.6523 0.3300 0.090 Uiso 1 1 calc R
H36B H 0.9518 0.5952 0.3262 0.090 Uiso 1 1 calc R
H36C H 0.9626 0.6288 0.2948 0.090 Uiso 1 1 calc R
C37 C 1.0901(4) 0.9056(4) 0.1351(2) 0.039(2) Uani 1 1 d .
C38 C 1.0793(4) 0.9477(3) 0.1315(3) 0.041(2) Uani 1 1 d .
C39 C 1.0808(4) 1.0019(3) 0.1211(3) 0.047(3) Uani 1 1 d .
C40 C 1.0916(5) 1.0224(4) 0.1576(3) 0.059(3) Uani 1 1 d .
H40A H 1.1201 1.0486 0.1587 0.088 Uiso 1 1 calc R
H40B H 1.1072 0.9971 0.1737 0.088 Uiso 1 1 calc R
H40C H 1.0546 1.0344 0.1637 0.088 Uiso 1 1 calc R
C41 C 1.0305(4) 1.0139(4) 0.0951(3) 0.049(3) Uani 1 1 d .
H41D H 1.0445 1.0230 0.0736 0.074 Uiso 1 1 calc R
H41E H 1.0088 1.0408 0.1032 0.074 Uiso 1 1 calc R
H41F H 1.0045 0.9861 0.0909 0.074 Uiso 1 1 calc R
C42 C 1.1347(5) 1.0082(4) 0.1037(3) 0.064(3) Uani 1 1 d .
H42A H 1.1358 0.9827 0.0866 0.096 Uiso 1 1 calc R
H42B H 1.1700 1.0063 0.1210 0.096 Uiso 1 1 calc R
H42C H 1.1332 1.0395 0.0923 0.096 Uiso 1 1 calc R
C43 C 1.1262(4) 0.6634(3) 0.0592(2) 0.036(2) Uani 1 1 d .
C44 C 1.1327(4) 0.6855(3) 0.0335(2) 0.035(2) Uani 1 1 d .
C45 C 1.1455(4) 0.7038(3) 0.0002(2) 0.039(2) Uani 1 1 d .
C46 C 1.1117(4) 0.7477(4) -0.0084(3) 0.052(3) Uani 1 1 d .
H46A H 1.0740 0.7397 -0.0224 0.079 Uiso 1 1 calc R
H46B H 1.1339 0.7692 -0.0214 0.079 Uiso 1 1 calc R
H46C H 1.1046 0.7636 0.0128 0.079 Uiso 1 1 calc R
C47 C 1.2139(4) 0.7132(4) 0.0051(3) 0.050(3) Uani 1 1 d .
H47A H 1.2344 0.6832 0.0015 0.075 Uiso 1 1 calc R
H47B H 1.2271 0.7250 0.0285 0.075 Uiso 1 1 calc R
H47C H 1.2227 0.7372 -0.0116 0.075 Uiso 1 1 calc R
C48 C 1.1284(4) 0.6651(4) -0.0278(3) 0.056(3) Uani 1 1 d .
H48A H 1.1336 0.6332 -0.0174 0.084 Uiso 1 1 calc R
H48B H 1.1535 0.6683 -0.0457 0.084 Uiso 1 1 calc R
H48C H 1.0871 0.6694 -0.0381 0.084 Uiso 1 1 calc R
C49 C 1.0296(4) 0.5592(3) 0.2184(2) 0.035(2) Uani 1 1 d .
C50 C 1.0067(4) 0.5226(3) 0.2262(2) 0.032(2) Uani 1 1 d .
C51 C 0.9919(5) 0.4742(4) 0.2365(3) 0.050(3) Uani 1 1 d .
C52 C 1.0480(5) 0.4493(4) 0.2560(3) 0.067(3) Uani 1 1 d .
H52A H 1.0820 0.4704 0.2560 0.100 Uiso 1 1 calc R
H52B H 1.0548 0.4191 0.2445 0.100 Uiso 1 1 calc R
H52C H 1.0423 0.4427 0.2798 0.100 Uiso 1 1 calc R
C53 C 0.9698(5) 0.4439(3) 0.2053(3) 0.055(3) Uani 1 1 d .
H53A H 0.9296 0.4536 0.1959 0.083 Uiso 1 1 calc R
H53B H 0.9699 0.4100 0.2120 0.083 Uiso 1 1 calc R
H53C H 0.9955 0.4483 0.1879 0.083 Uiso 1 1 calc R
C54 C 0.9415(4) 0.4810(4) 0.2567(3) 0.052(3) Uani 1 1 d .
H54A H 0.9514 0.5065 0.2738 0.078 Uiso 1 1 calc R
H54B H 0.9344 0.4510 0.2684 0.078 Uiso 1 1 calc R
H54C H 0.9060 0.4900 0.2410 0.078 Uiso 1 1 calc R
C55 C 0.9812(4) 0.8013(3) 0.2870(2) 0.038(2) Uani 1 1 d .
C56 C 0.9497(4) 0.8125(3) 0.3074(2) 0.038(2) Uani 1 1 d .
C57 C 0.9214(4) 0.8260(3) 0.3369(2) 0.037(2) Uani 1 1 d .
C58 C 0.8735(4) 0.7889(4) 0.3429(3) 0.053(3) Uani 1 1 d .
H58A H 0.8722 0.7632 0.3259 0.080 Uiso 1 1 calc R
H58B H 0.8351 0.8049 0.3406 0.080 Uiso 1 1 calc R
H58C H 0.8830 0.7754 0.3661 0.080 Uiso 1 1 calc R
C59 C 0.8933(4) 0.8764(3) 0.3281(3) 0.056(3) Uani 1 1 d .
H59A H 0.9152 0.9007 0.3428 0.084 Uiso 1 1 calc R
H59B H 0.8522 0.8761 0.3321 0.084 Uiso 1 1 calc R
H59C H 0.8948 0.8840 0.3039 0.084 Uiso 1 1 calc R
C60 C 0.9671(5) 0.8367(4) 0.3673(2) 0.054(3) Uani 1 1 d .
H60A H 0.9875 0.8070 0.3753 0.081 Uiso 1 1 calc R
H60B H 0.9482 0.8504 0.3858 0.081 Uiso 1 1 calc R
H60C H 0.9956 0.8597 0.3606 0.081 Uiso 1 1 calc R
C61 C 0.7833(4) 0.9028(3) 0.1529(3) 0.041(2) Uani 1 1 d .
C62 C 0.8068(4) 0.9237(3) 0.1771(2) 0.041(2) Uani 1 1 d .
C63 C 0.8310(4) 0.9586(4) 0.2067(3) 0.046(3) Uani 1 1 d .
C64 C 0.7809(4) 0.9867(4) 0.2193(3) 0.062(3) Uani 1 1 d .
H64A H 0.7739 0.9739 0.2415 0.093 Uiso 1 1 calc R
H64B H 0.7450 0.9836 0.2025 0.093 Uiso 1 1 calc R
H64C H 0.7918 1.0206 0.2219 0.093 Uiso 1 1 calc R
C65 C 0.8780(4) 0.9866(4) 0.1906(3) 0.055(3) Uani 1 1 d .
H65A H 0.9140 0.9890 0.2074 0.082 Uiso 1 1 calc R
H65B H 0.8634 1.0189 0.1843 0.082 Uiso 1 1 calc R
H65C H 0.8866 0.9698 0.1701 0.082 Uiso 1 1 calc R
C66 C 0.8697(4) 0.9325(3) 0.2351(2) 0.046(3) Uani 1 1 d .
H66A H 0.8957 0.9555 0.2487 0.068 Uiso 1 1 calc R
H66B H 0.8933 0.9086 0.2251 0.068 Uiso 1 1 calc R
H66C H 0.8451 0.9165 0.2500 0.068 Uiso 1 1 calc R
C67 C 0.9057(4) 0.9131(3) 0.0855(2) 0.034(2) Uani 1 1 d .
C68 C 0.8911(4) 0.9512(4) 0.0732(3) 0.047(3) Uani 1 1 d .
C69 C 0.8732(5) 1.0009(4) 0.0567(3) 0.062(3) Uani 1 1 d .
C70 C 0.8276(6) 0.9845(5) 0.0278(3) 0.082(4) Uani 1 1 d .
H70A H 0.8465 0.9659 0.0113 0.123 Uiso 1 1 calc R
H70B H 0.8079 1.0124 0.0162 0.123 Uiso 1 1 calc R
H70C H 0.7987 0.9644 0.0369 0.123 Uiso 1 1 calc R
C71 C 0.8596(5) 1.0333(4) 0.0830(3) 0.065(3) Uani 1 1 d .
H71A H 0.8363 1.0164 0.0982 0.098 Uiso 1 1 calc R
H71B H 0.8369 1.0605 0.0722 0.098 Uiso 1 1 calc R
H71C H 0.8961 1.0449 0.0964 0.098 Uiso 1 1 calc R
C72 C 0.9246(5) 1.0207(4) 0.0394(3) 0.067(3) Uani 1 1 d .
H72D H 0.9392 1.0506 0.0507 0.101 Uiso 1 1 calc R
H72E H 0.9107 1.0269 0.0150 0.101 Uiso 1 1 calc R
H72F H 0.9565 0.9971 0.0415 0.101 Uiso 1 1 calc R
C73 C 0.8977(4) 0.8179(3) -0.0004(2) 0.038(2) Uani 1 1 d .
C74 C 0.9378(4) 0.8463(3) -0.0020(3) 0.044(2) Uani 1 1 d .
C75 C 0.9836(4) 0.8801(3) -0.0086(3) 0.047(3) Uani 1 1 d .
C76 C 0.9632(5) 0.9316(4) -0.0105(3) 0.062(3) Uani 1 1 d .
H76A H 0.9959 0.9525 -0.0143 0.093 Uiso 1 1 calc R
H76B H 0.9497 0.9405 0.0111 0.093 Uiso 1 1 calc R
H76C H 0.9308 0.9353 -0.0296 0.093 Uiso 1 1 calc R
C77 C 1.0000(5) 0.8674(4) -0.0442(2) 0.053(3) Uani 1 1 d .
H77D H 0.9754 0.8408 -0.0543 0.080 Uiso 1 1 calc R
H77E H 1.0415 0.8579 -0.0416 0.080 Uiso 1 1 calc R
H77F H 0.9936 0.8954 -0.0594 0.080 Uiso 1 1 calc R
C78 C 1.0353(4) 0.8790(4) 0.0192(3) 0.056(3) Uani 1 1 d .
H78A H 1.0310 0.9040 0.0362 0.084 Uiso 1 1 calc R
H78B H 1.0713 0.8847 0.0093 0.084 Uiso 1 1 calc R
H78C H 1.0377 0.8475 0.0305 0.084 Uiso 1 1 calc R
C79 C 0.9418(4) 0.6691(3) 0.0073(2) 0.038(2) Uani 1 1 d .
C80 C 0.9335(4) 0.6788(3) -0.0235(3) 0.038(2) Uani 1 1 d .
C81 C 0.9220(4) 0.6874(4) -0.0616(3) 0.046(3) Uani 1 1 d .
C82 C 0.8581(4) 0.6936(4) -0.0722(3) 0.047(3) Uani 1 1 d .
H82A H 0.8397 0.7026 -0.0522 0.071 Uiso 1 1 calc R
H82B H 0.8410 0.6634 -0.0819 0.071 Uiso 1 1 calc R
H82C H 0.8512 0.7189 -0.0897 0.071 Uiso 1 1 calc R
C83 C 0.9429(5) 0.6438(4) -0.0786(3) 0.068(4) Uani 1 1 d .
H83A H 0.9244 0.6151 -0.0705 0.102 Uiso 1 1 calc R
H83B H 0.9857 0.6412 -0.0728 0.102 Uiso 1 1 calc R
H83C H 0.9321 0.6465 -0.1036 0.102 Uiso 1 1 calc R
C84 C 0.9527(4) 0.7299(4) -0.0697(2) 0.054(3) Uani 1 1 d .
H84A H 0.9413 0.7378 -0.0940 0.081 Uiso 1 1 calc R
H84B H 0.9952 0.7242 -0.0649 0.081 Uiso 1 1 calc R
H84C H 0.9424 0.7566 -0.0555 0.081 Uiso 1 1 calc R
C85 C 0.8768(4) 0.5618(3) 0.0642(2) 0.040(2) Uani 1 1 d .
C86 C 0.9169(4) 0.5340(3) 0.0672(2) 0.038(2) Uani 1 1 d .
C87 C 0.9701(5) 0.5028(4) 0.0676(3) 0.055(3) Uani 1 1 d .
C88 C 0.9456(5) 0.4656(4) 0.0429(3) 0.070(4) Uani 1 1 d .
H88A H 0.9376 0.4365 0.0554 0.105 Uiso 1 1 calc R
H88B H 0.9739 0.4582 0.0273 0.105 Uiso 1 1 calc R
H88C H 0.9089 0.4772 0.0295 0.105 Uiso 1 1 calc R
C89 C 0.9789(5) 0.4817(4) 0.1040(3) 0.079(4) Uani 1 1 d .
H89A H 0.9576 0.4513 0.1039 0.119 Uiso 1 1 calc R
H89B H 0.9638 0.5043 0.1197 0.119 Uiso 1 1 calc R
H89C H 1.0209 0.4762 0.1117 0.119 Uiso 1 1 calc R
C90 C 1.0247(4) 0.5323(4) 0.0590(3) 0.059(3) Uani 1 1 d .
H90A H 1.0560 0.5101 0.0548 0.088 Uiso 1 1 calc R
H90B H 1.0393 0.5532 0.0784 0.088 Uiso 1 1 calc R
H90C H 1.0129 0.5518 0.0384 0.088 Uiso 1 1 calc R
C91 C 0.8456(4) 0.5591(3) 0.1665(3) 0.041(2) Uani 1 1 d .
C92 C 0.8055(4) 0.5319(4) 0.1623(3) 0.045(3) Uani 1 1 d .
C93 C 0.7558(5) 0.4968(4) 0.1612(3) 0.052(3) Uani 1 1 d .
C94 C 0.7398(4) 0.4838(4) 0.1217(3) 0.059(3) Uani 1 1 d .
H94A H 0.7761 0.4792 0.1118 0.088 Uiso 1 1 calc R
H94B H 0.7169 0.5099 0.1096 0.088 Uiso 1 1 calc R
H94C H 0.7166 0.4542 0.1192 0.088 Uiso 1 1 calc R
C95 C 0.7007(4) 0.5199(4) 0.1712(3) 0.051(3) Uani 1 1 d .
H95A H 0.6681 0.4970 0.1675 0.076 Uiso 1 1 calc R
H95B H 0.6906 0.5485 0.1571 0.076 Uiso 1 1 calc R
H95C H 0.7081 0.5291 0.1955 0.076 Uiso 1 1 calc R
C96 C 0.7734(4) 0.4574(3) 0.1858(3) 0.054(3) Uani 1 1 d .
H96A H 0.8020 0.4367 0.1767 0.081 Uiso 1 1 calc R
H96B H 0.7387 0.4385 0.1889 0.081 Uiso 1 1 calc R
H96C H 0.7912 0.4709 0.2079 0.081 Uiso 1 1 calc R
C97 C 0.7406(4) 0.6588(3) 0.2104(2) 0.032(2) Uani 1 1 d .
C98 C 0.7628(4) 0.6506(3) 0.2400(2) 0.033(2) Uani 1 1 d .
C99 C 0.7884(4) 0.6370(3) 0.2763(2) 0.042(2) Uani 1 1 d .
C100 C 0.7343(4) 0.6284(4) 0.2961(2) 0.049(3) Uani 1 1 d .
H10D H 0.7002 0.6181 0.2797 0.073 Uiso 1 1 calc R
H10E H 0.7249 0.6582 0.3072 0.073 Uiso 1 1 calc R
H10F H 0.7444 0.6034 0.3135 0.073 Uiso 1 1 calc R
C101 C 0.8211(4) 0.6818(3) 0.2929(2) 0.043(2) Uani 1 1 d .
H10G H 0.8100 0.6872 0.3157 0.065 Uiso 1 1 calc R
H10H H 0.8104 0.7098 0.2783 0.065 Uiso 1 1 calc R
H10I H 0.8637 0.6765 0.2952 0.065 Uiso 1 1 calc R
C102 C 0.8247(4) 0.5918(3) 0.2761(2) 0.038(2) Uani 1 1 d .
H10J H 0.8196 0.5785 0.2527 0.058 Uiso 1 1 calc R
H10K H 0.8117 0.5683 0.2918 0.058 Uiso 1 1 calc R
H10L H 0.8663 0.5994 0.2834 0.058 Uiso 1 1 calc R
C103 C 0.8010(4) 0.7993(3) 0.2324(2) 0.032(2) Uani 1 1 d .
C104 C 0.7518(4) 0.8052(3) 0.2419(2) 0.034(2) Uani 1 1 d .
C105 C 0.6948(4) 0.8130(3) 0.2510(2) 0.040(2) Uani 1 1 d .
C106 C 0.6537(4) 0.7721(4) 0.2458(3) 0.056(3) Uani 1 1 d .
H10M H 0.6430 0.7659 0.2211 0.084 Uiso 1 1 calc R
H10N H 0.6182 0.7797 0.2557 0.084 Uiso 1 1 calc R
H10O H 0.6726 0.7436 0.2571 0.084 Uiso 1 1 calc R
C107 C 0.6696(4) 0.8595(4) 0.2327(3) 0.062(3) Uani 1 1 d .
H10P H 0.6991 0.8850 0.2366 0.093 Uiso 1 1 calc R
H10Q H 0.6342 0.8692 0.2419 0.093 Uiso 1 1 calc R
H10R H 0.6596 0.8534 0.2079 0.093 Uiso 1 1 calc R
C108 C 0.7104(4) 0.8218(4) 0.2897(3) 0.052(3) Uani 1 1 d .
H10S H 0.7261 0.7923 0.3011 0.079 Uiso 1 1 calc R
H10T H 0.6750 0.8316 0.2991 0.079 Uiso 1 1 calc R
H10U H 0.7400 0.8472 0.2938 0.079 Uiso 1 1 calc R
C109 C 0.5622(4) 0.6540(3) 0.1526(2) 0.032(2) Uani 1 1 d .
C110 C 0.5597(4) 0.6435(3) 0.1820(2) 0.034(2) Uani 1 1 d .
C111 C 0.5450(4) 0.6236(3) 0.2151(3) 0.045(3) Uani 1 1 d .
C112 C 0.4792(4) 0.6152(3) 0.2100(2) 0.045(3) Uani 1 1 d .
H11D H 0.4708 0.5820 0.2027 0.068 Uiso 1 1 calc R
H11E H 0.4599 0.6371 0.1923 0.068 Uiso 1 1 calc R
H11F H 0.4642 0.6212 0.2317 0.068 Uiso 1 1 calc R
C113 C 0.5664(4) 0.6611(4) 0.2418(2) 0.046(3) Uani 1 1 d .
H11G H 0.5969 0.6472 0.2591 0.069 Uiso 1 1 calc R
H11H H 0.5335 0.6721 0.2530 0.069 Uiso 1 1 calc R
H11I H 0.5829 0.6883 0.2307 0.069 Uiso 1 1 calc R
C114 C 0.5755(4) 0.5786(4) 0.2228(3) 0.058(3) Uani 1 1 d .
H11J H 0.5654 0.5564 0.2034 0.086 Uiso 1 1 calc R
H11K H 0.5638 0.5646 0.2436 0.086 Uiso 1 1 calc R
H11L H 0.6181 0.5842 0.2265 0.086 Uiso 1 1 calc R
C115 C 0.6117(4) 0.9028(4) 0.0896(2) 0.040(2) Uani 1 1 d .
C116 C 0.6158(4) 0.9391(3) 0.1065(2) 0.038(2) Uani 1 1 d .
C117 C 0.6107(5) 0.9884(4) 0.1222(3) 0.051(3) Uani 1 1 d .
C118 C 0.5561(4) 1.0094(4) 0.1049(3) 0.067(3) Uani 1 1 d .
H11M H 0.5608 1.0442 0.1032 0.100 Uiso 1 1 calc R
H11N H 0.5242 1.0025 0.1182 0.100 Uiso 1 1 calc R
H11O H 0.5465 0.9958 0.0818 0.100 Uiso 1 1 calc R
C119 C 0.6635(4) 1.0175(4) 0.1194(3) 0.054(3) Uani 1 1 d .
H11P H 0.6759 1.0120 0.0970 0.081 Uiso 1 1 calc R
H11Q H 0.6953 1.0082 0.1377 0.081 Uiso 1 1 calc R
H11R H 0.6543 1.0515 0.1218 0.081 Uiso 1 1 calc R
C120 C 0.6162(4) 0.9769(4) 0.1620(3) 0.054(3) Uani 1 1 d .
H12D H 0.6009 1.0040 0.1738 0.081 Uiso 1 1 calc R
H12E H 0.6576 0.9716 0.1714 0.081 Uiso 1 1 calc R
H12F H 0.5934 0.9481 0.1653 0.081 Uiso 1 1 calc R
C121 C 0.7187(4) 0.8012(3) -0.0604(3) 0.041(2) Uani 1 1 d .
C122 C 0.7485(4) 0.8228(3) -0.0803(2) 0.040(2) Uani 1 1 d .
C123 C 0.7708(4) 0.8465(3) -0.1096(3) 0.046(3) Uani 1 1 d .
C124 C 0.7289(5) 0.8426(4) -0.1425(3) 0.069(4) Uani 1 1 d .
H12G H 0.7366 0.8685 -0.1581 0.103 Uiso 1 1 calc R
H12H H 0.6884 0.8452 -0.1377 0.103 Uiso 1 1 calc R
H12I H 0.7342 0.8116 -0.1533 0.103 Uiso 1 1 calc R
C125 C 0.7582(5) 0.8983(4) -0.1021(3) 0.069(4) Uani 1 1 d .
H12J H 0.7760 0.9062 -0.0786 0.104 Uiso 1 1 calc R
H12K H 0.7156 0.9032 -0.1046 0.104 Uiso 1 1 calc R
H12L H 0.7747 0.9190 -0.1184 0.104 Uiso 1 1 calc R
C126 C 0.8350(4) 0.8424(4) -0.1066(2) 0.049(3) Uani 1 1 d .
H12M H 0.8531 0.8521 -0.0834 0.073 Uiso 1 1 calc R
H12N H 0.8492 0.8633 -0.1236 0.073 Uiso 1 1 calc R
H12O H 0.8457 0.8091 -0.1107 0.073 Uiso 1 1 calc R
C127 C 0.7022(4) 0.5505(3) 0.0051(2) 0.038(2) Uani 1 1 d .
C128 C 0.7353(4) 0.5323(3) -0.0135(2) 0.035(2) Uani 1 1 d .
C129 C 0.7708(4) 0.5088(4) -0.0362(2) 0.044(2) Uani 1 1 d .
C130 C 0.7241(4) 0.4957(3) -0.0676(3) 0.047(3) Uani 1 1 d .
H13A H 0.6947 0.4743 -0.0602 0.071 Uiso 1 1 calc R
H13B H 0.7434 0.4795 -0.0850 0.071 Uiso 1 1 calc R
H13C H 0.7049 0.5250 -0.0774 0.071 Uiso 1 1 calc R
C131 C 0.7908(4) 0.4606(3) -0.0193(3) 0.048(3) Uani 1 1 d .
H13D H 0.8133 0.4664 0.0035 0.072 Uiso 1 1 calc R
H13E H 0.8156 0.4438 -0.0337 0.072 Uiso 1 1 calc R
H13F H 0.7563 0.4409 -0.0171 0.072 Uiso 1 1 calc R
C132 C 0.8109(4) 0.5454(3) -0.0482(3) 0.047(3) Uani 1 1 d .
H13G H 0.7894 0.5756 -0.0533 0.071 Uiso 1 1 calc R
H13H H 0.8249 0.5338 -0.0691 0.071 Uiso 1 1 calc R
H13I H 0.8446 0.5508 -0.0302 0.071 Uiso 1 1 calc R
C133 C 0.4917(4) 0.7869(3) 0.1050(3) 0.040(2) Uani 1 1 d .
C134 C 0.4864(4) 0.7992(3) 0.1340(3) 0.039(2) Uani 1 1 d .
C135 C 0.4755(4) 0.8152(3) 0.1685(3) 0.044(3) Uani 1 1 d .
C136 C 0.5263(4) 0.8490(4) 0.1834(3) 0.065(3) Uani 1 1 d .
H13J H 0.5630 0.8379 0.1762 0.098 Uiso 1 1 calc R
H13K H 0.5303 0.8488 0.2085 0.098 Uiso 1 1 calc R
H13L H 0.5176 0.8816 0.1748 0.098 Uiso 1 1 calc R
C137 C 0.4133(4) 0.8337(4) 0.1654(3) 0.054(3) Uani 1 1 d .
H13M H 0.4070 0.8583 0.1475 0.081 Uiso 1 1 calc R
H13N H 0.4069 0.8475 0.1875 0.081 Uiso 1 1 calc R
H13O H 0.3857 0.8072 0.1594 0.081 Uiso 1 1 calc R
C138 C 0.4853(4) 0.7732(4) 0.1943(3) 0.056(3) Uani 1 1 d .
H13P H 0.4911 0.7435 0.1820 0.085 Uiso 1 1 calc R
H13Q H 0.4508 0.7699 0.2061 0.085 Uiso 1 1 calc R
H13R H 0.5201 0.7797 0.2113 0.085 Uiso 1 1 calc R
C139 C 0.5863(4) 0.8763(3) -0.0164(2) 0.035(2) Uani 1 1 d .
C140 C 0.6000(4) 0.9168(4) -0.0212(3) 0.047(3) Uani 1 1 d .
C141 C 0.6301(5) 0.9633(4) -0.0302(3) 0.059(3) Uani 1 1 d .
C142 C 0.6046(5) 0.9863(4) -0.0650(3) 0.063(3) Uani 1 1 d .
H14A H 0.5615 0.9846 -0.0681 0.095 Uiso 1 1 calc R
H14B H 0.6191 0.9690 -0.0837 0.095 Uiso 1 1 calc R
H14C H 0.6169 1.0199 -0.0652 0.095 Uiso 1 1 calc R
C143 C 0.6384(5) 0.9963(4) 0.0004(3) 0.068(3) Uani 1 1 d .
H14D H 0.6589 1.0253 -0.0053 0.101 Uiso 1 1 calc R
H14E H 0.6617 0.9801 0.0199 0.101 Uiso 1 1 calc R
H14F H 0.5999 1.0049 0.0063 0.101 Uiso 1 1 calc R
C144 C 0.6984(4) 0.9582(4) -0.0299(3) 0.066(3) Uani 1 1 d .
H14X H 0.7160 0.9901 -0.0304 0.100 Uiso 1 1 calc R
H14Y H 0.7057 0.9399 -0.0502 0.100 Uiso 1 1 calc R
H14Z H 0.7159 0.9413 -0.0090 0.100 Uiso 1 1 calc R
C145 C 0.6410(4) 0.6553(3) -0.0683(2) 0.032(2) Uani 1 1 d .
C146 C 0.6534(4) 0.6656(3) -0.0962(2) 0.037(2) Uani 1 1 d .
C147 C 0.6616(4) 0.6703(4) -0.1330(2) 0.041(2) Uani 1 1 d .
C148 C 0.6290(4) 0.7150(4) -0.1495(3) 0.056(3) Uani 1 1 d .
H14J H 0.5873 0.7130 -0.1470 0.084 Uiso 1 1 calc R
H14K H 0.6327 0.7163 -0.1740 0.084 Uiso 1 1 calc R
H14L H 0.6462 0.7439 -0.1380 0.084 Uiso 1 1 calc R
C149 C 0.6398(4) 0.6255(3) -0.1538(2) 0.044(2) Uani 1 1 d .
H14M H 0.6594 0.5971 -0.1429 0.066 Uiso 1 1 calc R
H14N H 0.6488 0.6286 -0.1773 0.066 Uiso 1 1 calc R
H14O H 0.5972 0.6224 -0.1545 0.066 Uiso 1 1 calc R
C150 C 0.7278(4) 0.6750(4) -0.1367(3) 0.059(3) Uani 1 1 d .
H15A H 0.7372 0.7088 -0.1401 0.088 Uiso 1 1 calc R
H15B H 0.7359 0.6563 -0.1565 0.088 Uiso 1 1 calc R
H15C H 0.7521 0.6630 -0.1158 0.088 Uiso 1 1 calc R
C151 C 0.5646(4) 0.5637(3) 0.0593(2) 0.031(2) Uani 1 1 d .
C152 C 0.5302(4) 0.5410(3) 0.0754(2) 0.037(2) Uani 1 1 d .
C153 C 0.4927(4) 0.5124(3) 0.0949(3) 0.040(2) Uani 1 1 d .
C154 C 0.4435(4) 0.5421(3) 0.1074(3) 0.052(3) Uani 1 1 d .
H15D H 0.4510 0.5763 0.1043 0.079 Uiso 1 1 calc R
H15E H 0.4428 0.5356 0.1318 0.079 Uiso 1 1 calc R
H15F H 0.4056 0.5334 0.0941 0.079 Uiso 1 1 calc R
C155 C 0.4676(5) 0.4723(4) 0.0702(3) 0.059(3) Uani 1 1 d .
H15G H 0.4416 0.4862 0.0507 0.089 Uiso 1 1 calc R
H15H H 0.4452 0.4498 0.0824 0.089 Uiso 1 1 calc R
H15I H 0.4999 0.4552 0.0618 0.089 Uiso 1 1 calc R
C156 C 0.5327(5) 0.4869(4) 0.1240(3) 0.058(3) Uani 1 1 d .
H15J H 0.5654 0.4717 0.1148 0.087 Uiso 1 1 calc R
H15K H 0.5100 0.4624 0.1342 0.087 Uiso 1 1 calc R
H15L H 0.5481 0.5103 0.1417 0.087 Uiso 1 1 calc R
C157 C 0.4344(4) 0.7933(3) -0.0013(2) 0.037(2) Uani 1 1 d .
C158 C 0.4060(4) 0.8058(3) -0.0273(3) 0.044(3) Uani 1 1 d .
C159 C 0.3611(4) 0.8182(3) -0.0558(3) 0.048(3) Uani 1 1 d .
C160 C 0.3634(5) 0.8690(3) -0.0651(3) 0.068(4) Uani 1 1 d .
H16D H 0.3359 0.8872 -0.0533 0.103 Uiso 1 1 calc R
H16E H 0.3524 0.8725 -0.0901 0.103 Uiso 1 1 calc R
H16F H 0.4033 0.8812 -0.0582 0.103 Uiso 1 1 calc R
C161 C 0.3707(5) 0.7845(4) -0.0857(3) 0.071(4) Uani 1 1 d .
H16G H 0.4107 0.7716 -0.0815 0.107 Uiso 1 1 calc R
H16H H 0.3651 0.8025 -0.1073 0.107 Uiso 1 1 calc R
H16I H 0.3424 0.7581 -0.0872 0.107 Uiso 1 1 calc R
C162 C 0.2996(4) 0.8090(4) -0.0471(3) 0.068(4) Uani 1 1 d .
H16J H 0.2941 0.7744 -0.0442 0.101 Uiso 1 1 calc R
H16K H 0.2702 0.8208 -0.0659 0.101 Uiso 1 1 calc R
H16L H 0.2951 0.8257 -0.0258 0.101 Uiso 1 1 calc R
C163 C 0.4808(4) 0.6434(3) -0.0316(2) 0.032(2) Uani 1 1 d .
C164 C 0.4299(4) 0.6344(3) -0.0311(2) 0.033(2) Uani 1 1 d .
C165 C 0.3707(4) 0.6136(4) -0.0339(3) 0.051(3) Uani 1 1 d .
C166 C 0.3441(4) 0.6320(4) -0.0047(3) 0.051(3) Uani 1 1 d .
H16P H 0.3750 0.6451 0.0127 0.076 Uiso 1 1 calc R
H16Q H 0.3238 0.6059 0.0053 0.076 Uiso 1 1 calc R
H16R H 0.3159 0.6573 -0.0128 0.076 Uiso 1 1 calc R
C167 C 0.3361(5) 0.6293(4) -0.0674(3) 0.068(4) Uani 1 1 d .
H16X H 0.3351 0.6644 -0.0684 0.102 Uiso 1 1 calc R
H16Y H 0.2959 0.6169 -0.0692 0.102 Uiso 1 1 calc R
H16Z H 0.3547 0.6169 -0.0864 0.102 Uiso 1 1 calc R
C168 C 0.3710(5) 0.5593(4) -0.0318(3) 0.070(4) Uani 1 1 d .
H16S H 0.4060 0.5468 -0.0402 0.105 Uiso 1 1 calc R
H16T H 0.3356 0.5466 -0.0460 0.105 Uiso 1 1 calc R
H16U H 0.3714 0.5493 -0.0079 0.105 Uiso 1 1 calc R
Cl1 Cl 1.18959(10) 0.62584(9) 0.23682(6) 0.0454(6) Uani 1 1 d .
Cl2 Cl 1.22925(10) 0.83819(9) 0.19041(6) 0.0437(6) Uani 1 1 d .
Cl3 Cl 0.46547(10) 0.67420(8) 0.05921(6) 0.0403(6) Uani 1 1 d .
Cl4 Cl 0.54649(10) 0.76110(8) -0.06509(6) 0.0407(6) Uani 1 1 d .
Ho1 Ho 0.850407(16) 0.732545(14) 0.112064(10) 0.02612(9) Uani 1 1 d .
O1 O 1.1428(2) 0.7369(2) 0.20225(16) 0.0382(16) Uani 1 1 d .
O2 O 1.0422(2) 0.7964(2) 0.18919(15) 0.0333(14) Uani 1 1 d .
O3 O 1.0801(2) 0.7611(2) 0.13588(16) 0.0372(15) Uani 1 1 d .
O4 O 1.0666(2) 0.6723(2) 0.15937(15) 0.0325(14) Uani 1 1 d .
O5 O 1.0278(2) 0.7083(2) 0.21381(14) 0.0312(14) Uani 1 1 d .
O6 O 0.9545(2) 0.8678(2) 0.18575(16) 0.0392(16) Uani 1 1 d .
O7 O 1.0406(2) 0.7899(2) 0.06886(16) 0.0421(17) Uani 1 1 d .
O8 O 1.0062(3) 0.6002(2) 0.11920(18) 0.0493(18) Uani 1 1 d .
O9 O 0.9238(3) 0.6791(2) 0.23669(16) 0.0456(17) Uani 1 1 d .
O10 O 0.9929(2) 0.8225(2) 0.12819(15) 0.0341(14) Uani 1 1 d .
O11 O 1.0179(2) 0.6969(2) 0.09619(15) 0.0365(15) Uani 1 1 d .
O12 O 0.9648(2) 0.6445(2) 0.17405(15) 0.0362(15) Uani 1 1 d .
O13 O 0.9385(2) 0.7702(2) 0.20721(15) 0.0346(15) Uani 1 1 d .
O14 O 0.9778(2) 0.73412(19) 0.15067(14) 0.0288(14) Uani 1 1 d .
O15 O 0.8864(2) 0.80147(19) 0.14513(14) 0.0290(13) Uani 1 1 d .
O16 O 0.9299(2) 0.7618(2) 0.08428(15) 0.0337(14) Uani 1 1 d .
O17 O 0.9142(2) 0.6650(2) 0.11026(15) 0.0311(14) Uani 1 1 d .
O18 O 0.8690(2) 0.7037(2) 0.17084(14) 0.0297(13) Uani 1 1 d .
O19 O 0.5607(2) 0.7332(2) 0.01867(15) 0.0345(15) Uani 1 1 d .
O20 O 0.6184(2) 0.7585(2) 0.08587(15) 0.0326(14) Uani 1 1 d .
O21 O 0.6593(2) 0.7929(2) 0.03172(15) 0.0325(14) Uani 1 1 d .
O22 O 0.6779(2) 0.7055(2) 0.00957(14) 0.0338(14) Uani 1 1 d .
O23 O 0.6362(2) 0.6700(2) 0.06317(15) 0.0321(14) Uani 1 1 d .
O24 O 0.6598(2) 0.7898(2) 0.15247(15) 0.0410(16) Uani 1 1 d .
O25 O 0.7446(3) 0.8652(2) 0.03623(17) 0.0442(17) Uani 1 1 d .
O26 O 0.7815(2) 0.6764(2) -0.01132(15) 0.0391(16) Uani 1 1 d .
O27 O 0.6962(2) 0.5996(2) 0.10557(16) 0.0385(15) Uani 1 1 d .
O28 O 0.7063(2) 0.8198(2) 0.09406(15) 0.0346(15) Uani 1 1 d .
O29 O 0.7631(3) 0.7679(2) 0.01729(16) 0.0403(16) Uani 1 1 d .
O30 O 0.7397(2) 0.64279(19) 0.04857(15) 0.0298(14) Uani 1 1 d .
O31 O 0.6814(3) 0.6963(2) 0.12657(15) 0.0362(15) Uani 1 1 d .
O32 O 0.7253(2) 0.73247(19) 0.07199(14) 0.0285(13) Uani 1 1 d .
O33 O 0.7690(2) 0.7599(2) 0.13826(16) 0.0371(15) Uani 1 1 d .
O34 O 0.8142(2) 0.8005(2) 0.07834(15) 0.0345(15) Uani 1 1 d .
O35 O 0.8333(2) 0.7032(2) 0.05338(15) 0.0334(14) Uani 1 1 d .
O36 O 0.7878(2) 0.66277(19) 0.11436(15) 0.0300(14) Uani 1 1 d .
O1A O 0.6570(8) 0.6775(8) 0.3759(6) 0.050(6) Uani 0.30 1 d P
H1AX H 0.6559 0.6904 0.3954 0.060 Uiso 0.30 1 d PR
O1B O 0.6444(8) 0.7408(6) 0.3756(5) 0.066(6) Uani 0.40 1 d P
H1BX H 0.6458 0.7521 0.3557 0.080 Uiso 0.40 1 d PR
O1C O 0.5326(9) 0.6998(7) 0.3340(6) 0.049(6) Uani 0.30 1 d P
H1CX H 0.5645 0.7110 0.3447 0.058 Uiso 0.30 1 d PR
O1W O 0.5206(11) 0.8299(9) 0.3412(7) 0.082(9) Uani 0.30 1 d P
H1X H 0.5205 0.8417 0.3612 0.098 Uiso 0.30 1 d PR
H1Y H 0.5028 0.8488 0.3262 0.098 Uiso 0.30 1 d PR
O2W O 0.3107(10) 0.5848(9) 0.2491(6) 0.068(8) Uani 0.30 1 d P
H2X H 0.3304 0.6085 0.2583 0.082 Uiso 0.30 1 d PR
H2Y H 0.3124 0.5843 0.2277 0.082 Uiso 0.30 1 d PR
O3W O 0.4192(10) 0.6798(7) 0.3385(6) 0.057(7) Uani 0.30 1 d P
H3X H 0.4499 0.6703 0.3308 0.069 Uiso 0.30 1 d PR
H3Y H 0.4256 0.6801 0.3603 0.069 Uiso 0.30 1 d PR
O4W O 0.5462(10) 0.6123(10) 0.3225(6) 0.074(8) Uani 0.30 1 d P
H4X H 0.5392 0.5830 0.3264 0.088 Uiso 0.30 1 d PR
H4Y H 0.5519 0.6154 0.3017 0.088 Uiso 0.30 1 d PR
O5W O 0.6788(10) 0.8509(8) 0.3583(7) 0.066(7) Uani 0.30 1 d P
H5X H 0.7154 0.8498 0.3572 0.079 Uiso 0.30 1 d PR
H5Y H 0.6737 0.8600 0.3783 0.079 Uiso 0.30 1 d PR
O6W O 0.4912(10) 0.9605(9) 0.0318(6) 0.061(7) Uani 0.30 1 d P
H6X H 0.5009 0.9891 0.0279 0.073 Uiso 0.30 1 d PR
H6Y H 0.5067 0.9415 0.0188 0.073 Uiso 0.30 1 d PR
O7W O 0.4356(10) 0.9072(8) 0.1256(6) 0.067(7) Uani 0.30 1 d P
H7X H 0.4455 0.9172 0.1068 0.080 Uiso 0.30 1 d PR
H7Y H 0.3989 0.9018 0.1227 0.080 Uiso 0.30 1 d PR
O8W O 0.2144(10) 0.5480(7) 0.2716(6) 0.056(7) Uani 0.30 1 d P
H8X H 0.2194 0.5427 0.2931 0.068 Uiso 0.30 1 d PR
H8Y H 0.1886 0.5698 0.2667 0.068 Uiso 0.30 1 d PR
O9W O 0.3577(9) 0.9614(8) 0.1683(6) 0.057(7) Uani 0.30 1 d P
H9X H 0.3712 0.9453 0.1861 0.068 Uiso 0.30 1 d PR
H9Y H 0.3253 0.9742 0.1712 0.068 Uiso 0.30 1 d PR
O10W O 0.7476(9) 0.0581(7) 0.7967(5) 0.044(5) Uani 0.30 1 d P
H10X H 0.7142 0.0474 0.7877 0.053 Uiso 0.30 1 d PR
H10Y H 0.7713 0.0348 0.8015 0.053 Uiso 0.30 1 d PR
W1 W 1.071729(16) 0.734539(14) 0.179928(10) 0.03488(9) Uani 1 1 d .
W2 W 0.958267(17) 0.810519(14) 0.169384(10) 0.03616(9) Uani 1 1 d .
W3 W 1.005588(17) 0.765448(14) 0.101661(10) 0.03673(9) Uani 1 1 d .
W4 W 0.988375(16) 0.657794(14) 0.130365(10) 0.03478(9) Uani 1 1 d .
W5 W 0.940196(16) 0.701852(14) 0.197931(10) 0.03520(9) Uani 1 1 d .
W6 W 0.630955(16) 0.731228(14) 0.042059(10) 0.03359(9) Uani 1 1 d .
W7 W 0.693425(16) 0.763571(14) 0.120740(10) 0.03462(9) Uani 1 1 d .
W8 W 0.742945(16) 0.808406(14) 0.053197(10) 0.03502(9) Uani 1 1 d .
W9 W 0.763525(16) 0.699583(14) 0.026102(10) 0.03511(9) Uani 1 1 d .
W10 W 0.714476(16) 0.655494(14) 0.093103(10) 0.03488(9) Uani 1 1 d .

loop_
_atom_site_aniso_label
_atom_site_aniso_U_11
_atom_site_aniso_U_22
_atom_site_aniso_U_33
_atom_site_aniso_U_23
_atom_site_aniso_U_13
_atom_site_aniso_U_12
Ag1 0.0349(4) 0.0416(4) 0.0324(4) -0.0102(3) 0.0081(3) 0.0086(3)
Ag2 0.0367(4) 0.0351(4) 0.0363(4) -0.0085(3) 0.0099(3) -0.0084(3)
Ag3 0.0351(4) 0.0461(5) 0.0357(4) 0.0077(3) 0.0080(3) 0.0065(3)
Ag4 0.0378(4) 0.0417(4) 0.0377(4) -0.0087(3) 0.0094(3) -0.0085(3)
Ag5 0.0337(4) 0.0380(4) 0.0327(4) 0.0079(3) 0.0087(3) -0.0075(3)
Ag6 0.0395(4) 0.0381(4) 0.0380(4) 0.0108(3) 0.0095(3) -0.0110(3)
Ag7 0.0383(4) 0.0412(4) 0.0396(4) 0.0129(3) 0.0090(3) -0.0125(3)
Ag8 0.0345(4) 0.0466(5) 0.0370(4) -0.0098(3) 0.0111(3) -0.0099(3)
Ag9 0.0335(4) 0.0400(4) 0.0341(4) 0.0073(3) 0.0080(3) 0.0096(3)
Ag10 0.0343(4) 0.0372(4) 0.0366(4) 0.0090(3) 0.0102(3) 0.0098(3)
Ag11 0.0403(4) 0.0359(4) 0.0361(4) -0.0086(3) 0.0105(3) -0.0088(3)
Ag12 0.0368(4) 0.0374(4) 0.0336(4) -0.0085(3) 0.0091(3) 0.0094(3)
Ag13 0.0365(4) 0.0383(4) 0.0346(4) -0.0083(3) 0.0103(3) -0.0083(3)
Ag14 0.0382(4) 0.0361(4) 0.0390(4) 0.0134(3) -0.0103(3) -0.0126(3)
Ag15 0.0321(4) 0.0427(4) 0.0312(4) -0.0092(3) 0.0084(3) 0.0092(3)
Ag16 0.0354(4) 0.0312(4) 0.0381(4) 0.0094(3) 0.0100(3) -0.0096(3)
Ag17 0.0329(4) 0.0357(4) 0.0328(4) -0.0097(3) 0.0093(3) 0.0082(3)
Ag18 0.0373(4) 0.0347(4) 0.0372(4) 0.0103(3) 0.0094(3) -0.0080(3)
Ag19 0.0361(4) 0.0357(4) 0.0354(4) 0.0097(3) 0.0083(3) -0.0109(3)
Ag20 0.0346(4) 0.0369(4) 0.0335(4) 0.0091(3) 0.0090(3) 0.0074(3)
Ag21 0.0330(4) 0.0385(4) 0.0328(4) 0.0085(3) 0.0082(3) 0.0079(3)
Ag22 0.0353(4) 0.0348(4) 0.0330(4) -0.0071(3) 0.0091(3) -0.0090(3)
Ag23 0.0369(4) 0.0363(4) 0.0353(4) -0.0087(3) 0.0114(3) 0.0092(3)
Ag24 0.0365(4) 0.0322(4) 0.0345(4) -0.0082(3) 0.0100(3) -0.0084(3)
Ag25 0.0368(4) 0.0342(4) 0.0354(4) 0.0088(3) 0.0099(3) 0.0069(3)
Ag26 0.0369(4) 0.0313(4) 0.0346(4) -0.0096(3) 0.0070(3) 0.0092(3)
Ag27 0.0333(4) 0.0357(4) 0.0338(4) 0.0102(3) 0.0103(3) -0.0106(3)
Ag28 0.0327(4) 0.0341(4) 0.0360(4) -0.0094(3) 0.0075(3) 0.0092(3)
Ag29 0.0324(4) 0.0378(4) 0.0312(4) 0.0087(3) 0.0075(3) -0.0097(3)
Ag30 0.0343(4) 0.0364(4) 0.0373(4) -0.0103(3) 0.0092(3) 0.0088(3)
Ag31 0.0377(4) 0.0353(4) 0.0364(4) -0.0090(3) 0.0088(3) 0.0094(3)
Ag32 0.0424(4) 0.0380(4) 0.0355(4) 0.0101(3) 0.0116(3) 0.0096(3)
Ag33 0.0382(4) 0.0359(4) 0.0333(4) 0.0074(3) 0.0100(3) -0.0128(3)
Ag34 0.0340(4) 0.0362(4) 0.0341(4) 0.0090(3) 0.0079(3) -0.0090(3)
Ag35 0.0334(4) 0.0331(4) 0.0342(4) -0.0078(3) 0.0092(3) -0.0093(3)
Ag36 0.0351(4) 0.0357(4) 0.0344(4) -0.0096(3) 0.0104(3) -0.0103(3)
Ag37 0.0356(4) 0.0374(4) 0.0346(4) 0.0085(3) 0.0109(3) 0.0083(3)
Ag38 0.0335(4) 0.0407(4) 0.0348(4) -0.0084(3) 0.0094(3) 0.0093(3)
Ag39 0.0385(4) 0.0395(4) 0.0376(4) 0.0101(3) 0.0067(3) -0.0095(3)
Ag40 0.0349(4) 0.0373(4) 0.0325(4) 0.0071(3) 0.0101(3) -0.0100(3)
Ag41 0.0356(4) 0.0370(4) 0.0350(4) 0.0094(3) 0.0109(3) 0.0082(3)
Ag42 0.0331(4) 0.0360(4) 0.0427(5) -0.0109(3) -0.0092(3) 0.0071(3)
C1 0.043(6) 0.038(6) 0.032(6) -0.002(4) 0.013(5) -0.002(4)
C2 0.025(5) 0.060(7) 0.036(6) -0.001(5) 0.013(4) 0.002(4)
C3 0.044(6) 0.068(8) 0.047(7) -0.028(6) 0.006(5) -0.016(5)
C4 0.058(7) 0.069(8) 0.062(8) 0.004(6) 0.013(6) -0.021(6)
C5 0.042(7) 0.080(9) 0.080(9) -0.006(7) -0.001(6) 0.001(6)
C6 0.032(6) 0.052(7) 0.067(8) -0.003(6) 0.000(5) 0.008(5)
C7 0.032(5) 0.056(7) 0.035(6) -0.005(5) 0.003(4) -0.004(4)
C8 0.042(6) 0.043(6) 0.043(6) -0.017(5) 0.015(5) 0.006(4)
C9 0.043(6) 0.061(7) 0.031(6) -0.017(5) 0.015(5) -0.019(5)
C10 0.028(5) 0.077(8) 0.042(6) -0.001(6) 0.007(5) -0.011(5)
C11 0.050(6) 0.064(7) 0.045(7) -0.031(6) 0.006(5) -0.027(5)
C12 0.042(6) 0.079(8) 0.054(7) 0.023(6) 0.015(5) 0.021(6)
C13 0.049(6) 0.036(6) 0.048(7) -0.004(5) 0.010(5) 0.010(5)
C14 0.040(6) 0.043(6) 0.056(7) -0.008(5) 0.002(5) -0.001(5)
C15 0.041(6) 0.046(7) 0.054(7) -0.011(5) -0.002(5) 0.011(5)
C16 0.050(6) 0.042(6) 0.057(7) -0.014(5) 0.008(5) 0.012(5)
C17 0.062(8) 0.056(8) 0.070(9) 0.000(6) -0.006(6) 0.017(6)
C18 0.047(7) 0.055(8) 0.130(13) -0.013(8) -0.008(8) 0.004(6)
C19 0.038(6) 0.052(7) 0.036(6) -0.005(5) -0.003(5) -0.013(5)
C20 0.059(7) 0.043(6) 0.035(6) 0.009(5) 0.013(5) -0.008(5)
C21 0.064(7) 0.068(8) 0.038(7) 0.006(6) 0.014(6) -0.021(6)
C22 0.075(9) 0.094(10) 0.052(8) 0.028(7) -0.021(7) -0.028(7)
C23 0.077(8) 0.054(8) 0.064(9) 0.011(6) 0.010(7) -0.019(6)
C24 0.048(7) 0.070(8) 0.064(8) 0.009(6) 0.006(6) -0.022(6)
C25 0.021(4) 0.041(6) 0.030(5) -0.001(4) 0.005(4) 0.016(4)
C26 0.052(6) 0.027(5) 0.038(6) 0.005(4) 0.003(5) 0.020(4)
C27 0.067(7) 0.033(6) 0.047(7) 0.012(5) 0.020(6) -0.006(5)
C28 0.052(7) 0.060(7) 0.049(7) 0.024(6) -0.001(5) 0.029(5)
C29 0.077(8) 0.053(7) 0.036(6) -0.004(5) -0.005(6) 0.028(6)
C30 0.062(7) 0.042(6) 0.054(7) 0.002(5) 0.009(6) 0.005(5)
C31 0.025(5) 0.040(6) 0.031(5) 0.004(4) -0.013(4) -0.006(4)
C32 0.027(5) 0.045(6) 0.039(6) -0.004(5) -0.001(4) -0.010(4)
C33 0.037(6) 0.055(7) 0.044(7) 0.005(5) 0.010(5) -0.011(5)
C34 0.050(6) 0.057(7) 0.037(6) 0.002(5) 0.005(5) -0.007(5)
C35 0.046(6) 0.066(8) 0.048(7) 0.026(6) 0.013(5) -0.005(5)
C36 0.046(6) 0.071(8) 0.061(8) 0.023(6) 0.003(6) -0.026(6)
C37 0.030(5) 0.047(6) 0.039(6) 0.012(5) 0.008(4) -0.011(4)
C38 0.032(5) 0.033(6) 0.053(7) 0.010(5) -0.010(5) -0.011(4)
C39 0.049(6) 0.035(6) 0.051(7) 0.008(5) -0.012(5) -0.012(5)
C40 0.059(7) 0.054(7) 0.066(8) -0.020(6) 0.016(6) -0.006(5)
C41 0.041(6) 0.052(7) 0.054(7) 0.008(5) 0.003(5) 0.009(5)
C42 0.084(9) 0.062(8) 0.049(7) 0.010(6) 0.021(7) 0.022(6)
C43 0.044(6) 0.033(5) 0.031(6) -0.004(4) 0.004(4) 0.011(4)
C44 0.041(5) 0.032(5) 0.031(6) -0.009(4) 0.004(4) 0.005(4)
C45 0.032(5) 0.052(6) 0.033(6) -0.003(5) 0.007(4) 0.006(4)
C46 0.049(6) 0.062(7) 0.044(7) 0.021(6) 0.001(5) 0.007(5)
C47 0.041(6) 0.065(7) 0.045(7) -0.014(6) 0.009(5) -0.002(5)
C48 0.057(7) 0.070(8) 0.040(7) -0.008(6) 0.002(5) -0.010(6)
C49 0.036(5) 0.027(5) 0.044(6) 0.005(4) 0.010(4) -0.002(4)
C50 0.026(5) 0.044(6) 0.025(5) -0.002(4) 0.001(4) 0.007(4)
C51 0.063(7) 0.053(7) 0.034(6) 0.023(5) 0.005(5) 0.000(5)
C52 0.066(8) 0.046(7) 0.088(10) -0.007(6) 0.013(7) 0.020(6)
C53 0.068(7) 0.026(6) 0.076(9) 0.002(5) 0.023(6) 0.015(5)
C54 0.042(6) 0.044(6) 0.074(8) 0.003(6) 0.023(6) -0.004(5)
C55 0.052(6) 0.031(5) 0.031(6) -0.010(4) 0.011(5) 0.004(4)
C56 0.034(5) 0.052(6) 0.029(5) -0.003(5) 0.011(4) 0.018(4)
C57 0.053(6) 0.037(6) 0.021(5) 0.014(4) 0.002(4) 0.009(4)
C58 0.041(6) 0.070(8) 0.051(7) 0.023(6) 0.014(5) 0.016(5)
C59 0.057(7) 0.038(6) 0.068(8) -0.018(6) -0.009(6) 0.014(5)
C60 0.077(8) 0.056(7) 0.024(6) -0.004(5) -0.007(5) 0.007(6)
C61 0.049(6) 0.028(5) 0.046(7) -0.014(5) 0.009(5) -0.012(4)
C62 0.058(6) 0.034(6) 0.030(6) -0.007(5) 0.003(5) 0.009(5)
C63 0.047(6) 0.052(7) 0.038(6) -0.014(5) 0.004(5) -0.003(5)
C64 0.064(7) 0.079(9) 0.039(7) -0.016(6) -0.007(6) 0.034(6)
C65 0.064(7) 0.045(7) 0.056(7) 0.012(5) 0.012(6) -0.012(5)
C66 0.060(7) 0.038(6) 0.038(6) -0.002(5) 0.006(5) -0.004(5)
C67 0.038(5) 0.046(6) 0.019(5) 0.006(4) 0.002(4) -0.012(4)
C68 0.057(7) 0.037(6) 0.051(7) 0.010(5) 0.026(5) -0.007(5)
C69 0.064(8) 0.077(9) 0.045(7) 0.012(6) 0.008(6) 0.018(6)
C70 0.099(10) 0.075(10) 0.063(9) -0.001(7) -0.017(8) 0.000(8)
C71 0.081(9) 0.047(7) 0.058(8) 0.005(6) -0.019(7) 0.002(6)
C72 0.075(8) 0.047(7) 0.080(10) 0.009(6) 0.013(7) -0.005(6)
C73 0.049(6) 0.028(5) 0.036(6) -0.002(4) -0.003(5) -0.012(4)
C74 0.046(6) 0.040(6) 0.042(6) 0.004(5) -0.003(5) 0.000(5)
C75 0.064(7) 0.041(6) 0.039(6) 0.028(5) 0.018(5) 0.000(5)
C76 0.060(7) 0.043(7) 0.082(9) -0.015(6) 0.006(7) 0.004(5)
C77 0.081(8) 0.065(8) 0.016(5) 0.004(5) 0.011(5) -0.006(6)
C78 0.045(6) 0.062(8) 0.062(8) -0.009(6) 0.010(6) -0.021(5)
C79 0.035(5) 0.051(6) 0.030(6) -0.006(5) 0.009(4) 0.007(4)
C80 0.037(5) 0.036(6) 0.044(7) 0.000(5) 0.014(5) 0.003(4)
C81 0.047(6) 0.049(7) 0.041(6) -0.002(5) 0.000(5) 0.018(5)
C82 0.049(6) 0.049(7) 0.044(7) 0.015(5) 0.004(5) 0.017(5)
C83 0.103(9) 0.079(9) 0.027(6) 0.017(6) 0.024(6) 0.058(7)
C84 0.057(7) 0.079(8) 0.023(6) 0.012(5) -0.008(5) -0.020(6)
C85 0.047(6) 0.047(6) 0.024(5) 0.000(4) 0.000(4) 0.014(5)
C86 0.041(6) 0.030(5) 0.040(6) -0.015(4) -0.007(4) 0.021(4)
C87 0.057(7) 0.047(7) 0.061(8) -0.024(6) 0.005(6) 0.027(5)
C88 0.060(8) 0.062(8) 0.090(10) -0.030(7) 0.016(7) 0.014(6)
C89 0.086(9) 0.063(9) 0.081(10) 0.030(7) -0.009(8) 0.027(7)
C90 0.062(7) 0.062(8) 0.054(8) 0.000(6) 0.015(6) 0.014(6)
C91 0.048(6) 0.028(5) 0.052(7) 0.003(5) 0.024(5) 0.001(4)
C92 0.036(6) 0.043(6) 0.055(7) -0.004(5) 0.008(5) -0.006(5)
C93 0.056(7) 0.046(7) 0.056(8) -0.007(6) 0.011(6) -0.002(5)
C94 0.057(7) 0.059(8) 0.063(8) -0.014(6) 0.018(6) -0.024(6)
C95 0.036(6) 0.059(7) 0.053(7) -0.007(6) -0.004(5) -0.024(5)
C96 0.048(6) 0.042(7) 0.073(8) 0.000(6) 0.016(6) -0.013(5)
C97 0.034(5) 0.034(5) 0.027(5) -0.005(4) 0.002(4) 0.009(4)
C98 0.025(5) 0.034(5) 0.039(6) -0.014(4) 0.004(4) 0.000(4)
C99 0.052(6) 0.047(6) 0.023(5) 0.001(4) -0.004(4) -0.009(5)
C100 0.065(7) 0.061(7) 0.020(5) -0.007(5) 0.006(5) -0.021(5)
C101 0.047(6) 0.051(6) 0.027(5) -0.008(5) -0.010(4) -0.002(5)
C102 0.046(6) 0.035(5) 0.029(5) 0.010(4) -0.012(4) -0.018(4)
C103 0.033(5) 0.034(5) 0.031(5) -0.011(4) 0.010(4) -0.013(4)
C104 0.041(5) 0.024(5) 0.038(6) 0.006(4) 0.002(4) -0.005(4)
C105 0.031(5) 0.050(6) 0.040(6) -0.002(5) 0.014(4) 0.000(4)
C106 0.050(7) 0.058(7) 0.057(8) -0.004(6) -0.004(6) -0.015(5)
C107 0.035(6) 0.071(8) 0.083(9) 0.001(7) 0.020(6) 0.022(5)
C108 0.045(6) 0.071(8) 0.047(7) -0.008(6) 0.023(5) -0.010(5)
C109 0.034(5) 0.034(5) 0.028(5) -0.003(4) 0.002(4) -0.012(4)
C110 0.028(5) 0.035(5) 0.039(6) 0.004(4) 0.005(4) 0.002(4)
C111 0.051(6) 0.043(6) 0.044(6) 0.008(5) 0.018(5) 0.001(5)
C112 0.054(6) 0.045(6) 0.039(6) 0.003(5) 0.018(5) -0.005(5)
C113 0.048(6) 0.059(7) 0.030(6) 0.011(5) 0.008(5) -0.005(5)
C114 0.063(7) 0.044(7) 0.067(8) 0.021(6) 0.012(6) 0.011(5)
C115 0.041(6) 0.052(7) 0.030(6) -0.001(5) 0.017(4) 0.010(5)
C116 0.041(6) 0.031(6) 0.042(6) -0.005(5) 0.010(5) 0.003(4)
C117 0.062(7) 0.037(6) 0.055(7) 0.003(5) 0.011(6) 0.022(5)
C118 0.056(7) 0.054(8) 0.084(10) 0.007(7) -0.010(6) 0.027(6)
C119 0.058(7) 0.042(6) 0.055(7) -0.001(5) -0.013(6) 0.017(5)
C120 0.058(7) 0.057(7) 0.048(7) -0.020(6) 0.012(6) 0.006(5)
C121 0.031(5) 0.040(6) 0.053(7) 0.005(5) 0.010(5) -0.005(4)
C122 0.035(5) 0.044(6) 0.042(6) -0.001(5) 0.009(5) -0.008(4)
C123 0.059(7) 0.046(6) 0.034(6) 0.012(5) 0.017(5) 0.000(5)
C124 0.052(7) 0.084(9) 0.065(8) 0.032(7) -0.005(6) -0.032(6)
C125 0.123(11) 0.034(7) 0.048(8) 0.013(5) 0.006(7) -0.015(6)
C126 0.060(7) 0.057(7) 0.031(6) 0.012(5) 0.016(5) -0.025(5)
C127 0.044(6) 0.046(6) 0.024(5) 0.008(4) 0.006(4) 0.008(4)
C128 0.031(5) 0.045(6) 0.026(5) -0.009(4) -0.009(4) 0.008(4)
C129 0.058(6) 0.052(7) 0.024(5) 0.002(5) 0.013(5) -0.004(5)
C130 0.044(6) 0.043(6) 0.058(7) -0.004(5) 0.021(5) -0.004(5)
C131 0.035(5) 0.044(6) 0.066(8) 0.005(5) 0.006(5) 0.010(4)
C132 0.030(5) 0.051(7) 0.061(7) -0.028(5) 0.009(5) -0.011(4)
C133 0.036(5) 0.044(6) 0.040(6) 0.001(5) 0.007(5) 0.008(4)
C134 0.045(6) 0.029(5) 0.042(6) 0.005(5) 0.000(5) 0.006(4)
C135 0.047(6) 0.041(6) 0.047(7) -0.022(5) 0.021(5) -0.004(5)
C136 0.052(7) 0.055(7) 0.091(10) -0.031(7) 0.020(7) -0.004(5)
C137 0.052(6) 0.074(8) 0.041(7) 0.022(6) 0.017(5) -0.003(6)
C138 0.038(6) 0.087(9) 0.040(7) 0.004(6) -0.008(5) -0.013(5)
C139 0.026(5) 0.044(6) 0.033(6) 0.015(5) -0.001(4) 0.005(4)
C140 0.055(6) 0.036(6) 0.051(7) 0.004(5) 0.008(5) -0.007(5)
C141 0.082(8) 0.040(7) 0.053(8) 0.001(5) 0.002(6) -0.034(6)
C142 0.074(8) 0.055(8) 0.054(8) 0.008(6) -0.011(6) -0.016(6)
C143 0.073(8) 0.067(8) 0.059(8) -0.007(7) 0.000(6) -0.034(6)
C144 0.058(7) 0.062(8) 0.074(9) -0.024(7) -0.010(6) -0.021(6)
C145 0.036(5) 0.031(5) 0.028(5) -0.012(4) -0.001(4) -0.014(4)
C146 0.035(5) 0.047(6) 0.028(5) 0.002(5) 0.004(4) -0.005(4)
C147 0.052(6) 0.051(6) 0.019(5) 0.005(5) 0.008(4) 0.000(5)
C148 0.061(7) 0.053(7) 0.041(7) 0.013(5) -0.033(5) -0.016(5)
C149 0.038(6) 0.062(7) 0.033(6) 0.005(5) 0.008(4) 0.007(5)
C150 0.043(6) 0.079(8) 0.060(8) 0.017(6) 0.027(6) -0.011(6)
C151 0.040(5) 0.031(5) 0.024(5) -0.003(4) 0.010(4) -0.004(4)
C152 0.042(5) 0.041(6) 0.031(5) -0.001(4) 0.013(4) -0.014(4)
C153 0.030(5) 0.030(5) 0.061(7) 0.005(5) 0.010(5) -0.014(4)
C154 0.055(7) 0.040(6) 0.067(8) -0.011(5) 0.027(6) -0.012(5)
C155 0.064(7) 0.057(7) 0.058(8) -0.009(6) 0.007(6) -0.028(6)
C156 0.080(8) 0.053(7) 0.049(7) 0.014(6) 0.033(6) 0.002(6)
C157 0.037(5) 0.032(5) 0.039(6) 0.018(5) -0.001(5) 0.000(4)
C158 0.049(6) 0.029(6) 0.055(7) 0.018(5) 0.014(5) 0.009(4)
C159 0.053(6) 0.027(6) 0.057(7) -0.001(5) -0.011(5) 0.014(5)
C160 0.102(10) 0.035(7) 0.056(8) 0.006(6) -0.025(7) 0.016(6)
C161 0.081(9) 0.074(9) 0.050(8) -0.002(7) -0.016(6) 0.039(7)
C162 0.051(7) 0.047(7) 0.094(10) -0.011(6) -0.024(7) 0.015(5)
C163 0.037(5) 0.031(5) 0.028(5) -0.001(4) 0.008(4) -0.005(4)
C164 0.039(5) 0.025(5) 0.039(6) 0.003(4) 0.021(4) -0.004(4)
C165 0.040(6) 0.064(8) 0.050(7) -0.007(6) 0.014(5) -0.010(5)
C166 0.024(5) 0.074(8) 0.056(7) 0.000(6) 0.012(5) 0.013(5)
C167 0.052(7) 0.081(9) 0.070(9) -0.028(7) 0.005(6) -0.014(6)
C168 0.053(7) 0.045(7) 0.119(11) -0.014(7) 0.038(7) -0.029(5)
Cl1 0.0460(14) 0.0465(15) 0.0455(15) -0.0006(12) 0.0134(12) -0.0071(11)
Cl2 0.0483(14) 0.0459(15) 0.0373(14) 0.0077(11) 0.0074(11) -0.0007(11)
Cl3 0.0380(13) 0.0447(14) 0.0408(14) 0.0075(11) 0.0143(11) 0.0052(10)
Cl4 0.0411(13) 0.0444(14) 0.0361(14) 0.0063(11) 0.0042(11) -0.0052(10)
Ho1 0.0264(2) 0.0277(2) 0.0254(2) 0.00708(17) 0.00740(17) -0.00827(16)
O1 0.033(3) 0.038(4) 0.044(4) 0.000(3) 0.006(3) -0.008(3)
O2 0.027(3) 0.033(4) 0.040(4) 0.003(3) 0.005(3) -0.002(3)
O3 0.033(3) 0.044(4) 0.035(4) 0.003(3) 0.008(3) -0.011(3)
O4 0.023(3) 0.035(4) 0.040(4) -0.001(3) 0.008(3) 0.001(3)
O5 0.034(3) 0.030(3) 0.028(3) 0.001(3) 0.001(3) 0.000(3)
O6 0.036(3) 0.030(4) 0.051(4) -0.015(3) 0.004(3) -0.006(3)
O7 0.024(3) 0.067(5) 0.037(4) 0.018(3) 0.010(3) -0.005(3)
O8 0.052(4) 0.031(4) 0.062(5) -0.003(3) 0.000(4) 0.008(3)
O9 0.044(4) 0.063(5) 0.031(4) 0.010(3) 0.008(3) -0.017(3)
O10 0.045(4) 0.031(3) 0.026(4) -0.002(3) 0.004(3) -0.013(3)
O11 0.040(4) 0.037(4) 0.038(4) 0.002(3) 0.021(3) -0.005(3)
O12 0.032(3) 0.040(4) 0.037(4) -0.002(3) 0.008(3) -0.012(3)
O13 0.036(4) 0.037(4) 0.030(4) -0.009(3) 0.005(3) -0.002(3)
O14 0.028(3) 0.027(3) 0.032(4) -0.004(3) 0.004(3) -0.009(2)
O15 0.029(3) 0.032(3) 0.023(3) 0.002(3) -0.003(3) 0.000(2)
O16 0.024(3) 0.046(4) 0.031(4) 0.004(3) 0.004(3) -0.004(3)
O17 0.019(3) 0.036(4) 0.035(4) 0.004(3) -0.003(3) 0.003(2)
O18 0.032(3) 0.035(4) 0.020(3) 0.001(3) -0.004(3) 0.005(3)
O19 0.026(3) 0.044(4) 0.032(4) 0.006(3) -0.001(3) 0.002(3)
O20 0.026(3) 0.034(4) 0.040(4) -0.003(3) 0.012(3) 0.005(3)
O21 0.026(3) 0.031(3) 0.040(4) 0.005(3) 0.004(3) -0.001(3)
O22 0.025(3) 0.049(4) 0.027(3) -0.012(3) 0.001(3) 0.006(3)
O23 0.023(3) 0.035(4) 0.037(4) -0.001(3) 0.003(3) -0.009(3)
O24 0.035(4) 0.061(4) 0.029(4) -0.011(3) 0.011(3) 0.007(3)
O25 0.055(4) 0.023(3) 0.056(5) 0.014(3) 0.014(3) -0.006(3)
O26 0.036(4) 0.060(4) 0.022(3) -0.005(3) 0.005(3) 0.013(3)
O27 0.034(3) 0.032(4) 0.048(4) 0.010(3) 0.001(3) -0.005(3)
O28 0.035(3) 0.030(4) 0.038(4) -0.004(3) 0.004(3) -0.005(3)
O29 0.041(4) 0.043(4) 0.043(4) 0.002(3) 0.025(3) 0.001(3)
O30 0.029(3) 0.029(3) 0.035(4) -0.001(3) 0.013(3) 0.001(2)
O31 0.042(4) 0.046(4) 0.024(3) -0.004(3) 0.016(3) -0.004(3)
O32 0.026(3) 0.027(3) 0.032(4) -0.005(3) 0.003(3) -0.003(2)
O33 0.026(3) 0.044(4) 0.041(4) -0.008(3) 0.003(3) 0.001(3)
O34 0.024(3) 0.047(4) 0.031(4) 0.000(3) 0.000(3) -0.008(3)
O35 0.028(3) 0.045(4) 0.027(3) 0.000(3) 0.001(3) -0.002(3)
O36 0.031(3) 0.024(3) 0.035(4) -0.004(3) 0.003(3) -0.006(2)
O1A 0.040(13) 0.044(14) 0.070(17) -0.021(12) 0.018(12) 0.009(10)
O1B 0.099(16) 0.039(11) 0.060(13) 0.023(9) 0.010(11) 0.033(10)
O1C 0.033(12) 0.055(15) 0.059(16) -0.003(12) 0.007(11) 0.024(10)
O1W 0.09(2) 0.062(18) 0.08(2) -0.030(15) -0.036(17) -0.020(15)
O2W 0.069(17) 0.09(2) 0.043(16) 0.011(14) 0.011(13) -0.013(15)
O3W 0.080(18) 0.042(15) 0.048(16) 0.019(12) 0.004(13) 0.013(12)
O4W 0.062(17) 0.10(2) 0.059(18) -0.036(16) 0.022(14) -0.030(15)
O5W 0.063(17) 0.068(18) 0.070(19) -0.002(14) 0.021(14) -0.001(13)
O6W 0.060(16) 0.068(18) 0.049(16) -0.019(13) -0.014(13) -0.013(13)
O7W 0.065(17) 0.069(18) 0.068(19) -0.009(14) 0.013(14) -0.013(13)
O8W 0.068(16) 0.035(14) 0.057(17) 0.004(12) -0.017(13) -0.001(11)
O9W 0.030(12) 0.067(17) 0.075(18) 0.013(14) 0.011(12) 0.010(11)
O10W 0.044(13) 0.053(14) 0.033(13) 0.011(11) -0.003(10) 0.008(10)
W1 0.0312(2) 0.0404(2) 0.0329(2) -0.00418(18) 0.00456(17) -0.00745(16)
W2 0.0349(2) 0.0364(2) 0.0365(2) -0.00710(18) 0.00325(18) -0.00799(17)
W3 0.0339(2) 0.0436(2) 0.0330(2) 0.00915(18) 0.00565(17) -0.00999(17)
W4 0.0329(2) 0.0360(2) 0.0354(2) 0.00421(18) 0.00493(17) -0.00446(16)
W5 0.0333(2) 0.0407(2) 0.0318(2) 0.00903(18) 0.00552(17) -0.00815(17)
W6 0.0312(2) 0.0377(2) 0.0319(2) -0.00630(17) 0.00488(17) -0.00780(16)
W7 0.0330(2) 0.0393(2) 0.0320(2) 0.00366(18) 0.00644(17) -0.00513(16)
W8 0.0341(2) 0.0352(2) 0.0354(2) 0.00765(18) 0.00410(17) -0.00721(16)
W9 0.0325(2) 0.0412(2) 0.0322(2) -0.00813(18) 0.00636(17) -0.00700(17)
W10 0.0336(2) 0.0353(2) 0.0359(2) 0.00657(17) 0.00576(17) -0.00806(16)

loop_
_atom_type_symbol
_atom_type_description
_atom_type_scat_dispersion_real
_atom_type_scat_dispersion_imag
_atom_type_scat_source
C C 0.0033 0.0016 'International Tables Vol C Tables 4.2.6.8 and 6.1.1.4'
H H 0.0000 0.0000 'International Tables Vol C Tables 4.2.6.8 and 6.1.1.4'
O O 0.0106 0.0060 'International Tables Vol C Tables 4.2.6.8 and 6.1.1.4'
Ag Ag -0.8971 1.1015 'International Tables Vol C Tables 4.2.6.8 and 6.1.1.4'
Ho Ho -0.2175 4.6783 'International Tables Vol C Tables 4.2.6.8 and 6.1.1.4'
W W -0.8490 6.8722 'International Tables Vol C Tables 4.2.6.8 and 6.1.1.4'
Cl Cl 0.1484 0.1585 'International Tables Vol C Tables 4.2.6.8 and 6.1.1.4'

loop_
_geom_angle_atom_site_label_1
_geom_angle_atom_site_label_2
_geom_angle_atom_site_label_3
_geom_angle
C7 Ag1 C1 175.7(3)
C7 Ag1 C2 146.6(3)
C1 Ag1 C2 29.2(3)
C7 Ag1 O1 98.4(2)
C1 Ag1 O1 85.4(2)
C2 Ag1 O1 113.40(19)
C7 Ag1 Ag3 51.3(3)
C1 Ag1 Ag3 129.0(2)
C2 Ag1 Ag3 130.9(2)
O1 Ag1 Ag3 68.82(13)
C7 Ag1 Ag4 46.5(3)
C1 Ag1 Ag4 137.5(2)
C2 Ag1 Ag4 154.0(2)
O1 Ag1 Ag4 71.09(13)
Ag3 Ag1 Ag4 75.10(3)
C7 Ag1 Ag5 142.0(2)
C1 Ag1 Ag5 42.1(2)
C2 Ag1 Ag5 68.62(19)
O1 Ag1 Ag5 58.54(14)
Ag3 Ag1 Ag5 126.45(3)
Ag4 Ag1 Ag5 95.67(3)
C7 Ag1 Ag2 140.7(3)
C1 Ag1 Ag2 40.7(2)
C2 Ag1 Ag2 61.3(2)
O1 Ag1 Ag2 55.56(13)
Ag3 Ag1 Ag2 89.82(3)
Ag4 Ag1 Ag2 126.35(3)
Ag5 Ag1 Ag2 53.35(2)
C13 Ag2 C1 162.3(4)
C13 Ag2 Cl2 92.7(3)
C1 Ag2 Cl2 99.1(2)
C13 Ag2 Ag5 133.0(3)
C1 Ag2 Ag5 46.9(2)
Cl2 Ag2 Ag5 125.31(5)
C13 Ag2 Ag13 45.1(3)
C1 Ag2 Ag13 133.2(2)
Cl2 Ag2 Ag13 122.20(5)
Ag5 Ag2 Ag13 88.58(2)
C13 Ag2 Ag6 46.0(3)
C1 Ag2 Ag6 150.9(2)
Cl2 Ag2 Ag6 55.79(5)
Ag5 Ag2 Ag6 132.56(3)
Ag13 Ag2 Ag6 66.75(2)
C13 Ag2 Ag1 154.5(3)
C1 Ag2 Ag1 42.7(2)
Cl2 Ag2 Ag1 65.88(5)
Ag5 Ag2 Ag1 61.14(2)
Ag13 Ag2 Ag1 135.07(3)
Ag6 Ag2 Ag1 108.56(3)
C19 Ag3 C7 138.0(3)
C19 Ag3 Cl2 105.3(2)
C7 Ag3 Cl2 115.5(2)
C19 Ag3 Ag8 46.2(2)
C7 Ag3 Ag8 102.7(2)
Cl2 Ag3 Ag8 136.64(5)
C19 Ag3 Ag1 172.3(2)
C7 Ag3 Ag1 43.8(2)
Cl2 Ag3 Ag1 75.37(5)
Ag8 Ag3 Ag1 128.39(3)
C19 Ag3 Ag7 45.7(2)
C7 Ag3 Ag7 162.0(2)
Cl2 Ag3 Ag7 69.50(5)
Ag8 Ag3 Ag7 68.00(3)
Ag1 Ag3 Ag7 129.50(3)
C7 Ag4 C25 149.4(2)
C7 Ag4 Cl1 106.4(2)
C25 Ag4 Cl1 101.2(2)
C7 Ag4 C8 26.5(3)
C25 Ag4 C8 122.9(2)
Cl1 Ag4 C8 129.2(2)
C7 Ag4 Ag9 114.8(2)
C25 Ag4 Ag9 45.7(2)
Cl1 Ag4 Ag9 135.92(5)
C8 Ag4 Ag9 94.7(2)
C7 Ag4 Ag1 42.4(2)
C25 Ag4 Ag1 168.2(2)
Cl1 Ag4 Ag1 67.90(5)
C8 Ag4 Ag1 68.87(19)
Ag9 Ag4 Ag1 140.06(3)
C7 Ag4 Ag10 163.8(2)
C25 Ag4 Ag10 45.07(19)
Cl1 Ag4 Ag10 65.91(5)
C8 Ag4 Ag10 164.9(2)
Ag9 Ag4 Ag10 70.24(2)
Ag1 Ag4 Ag10 123.54(3)
C31 Ag5 C1 162.6(2)
C31 Ag5 Cl1 91.9(3)
C1 Ag5 Cl1 102.1(2)
C31 Ag5 Ag2 129.9(2)
C1 Ag5 Ag2 47.9(2)
Cl1 Ag5 Ag2 125.21(5)
C31 Ag5 Ag12 42.0(2)
C1 Ag5 Ag12 133.7(2)
Cl1 Ag5 Ag12 117.91(5)
Ag2 Ag5 Ag12 88.25(3)
C31 Ag5 Ag1 152.1(2)
C1 Ag5 Ag1 45.1(2)
Cl1 Ag5 Ag1 63.34(4)
Ag2 Ag5 Ag1 65.51(2)
Ag12 Ag5 Ag1 137.72(3)
C31 Ag5 Ag11 44.8(2)
C1 Ag5 Ag11 152.4(2)
Cl1 Ag5 Ag11 53.55(5)
Ag2 Ag5 Ag11 131.40(3)
Ag12 Ag5 Ag11 64.99(2)
Ag1 Ag5 Ag11 107.35(3)
C37 Ag6 C13 153.1(3)
C37 Ag6 Ag7 47.2(3)
C13 Ag6 Ag7 157.7(2)
C37 Ag6 Cl2 103.9(2)
C13 Ag6 Cl2 90.2(2)
Ag7 Ag6 Cl2 69.98(5)
C37 Ag6 Ag2 160.7(2)
C13 Ag6 Ag2 41.5(2)
Ag7 Ag6 Ag2 116.41(3)
Cl2 Ag6 Ag2 57.13(5)
C37 Ag7 C19 157.4(2)
C37 Ag7 C20 129.1(2)
C19 Ag7 C20 28.3(3)
C37 Ag7 Ag6 51.7(2)
C19 Ag7 Ag6 140.7(2)
C20 Ag7 Ag6 140.3(2)
C37 Ag7 Ag3 141.6(3)
C19 Ag7 Ag3 47.7(3)
C20 Ag7 Ag3 65.1(2)
Ag6 Ag7 Ag3 93.60(3)
C19 Ag8 C43 149.5(3)
C19 Ag8 C44 122.8(3)
C43 Ag8 C44 28.5(3)
C19 Ag8 Ag3 52.3(3)
C43 Ag8 Ag3 141.5(2)
C44 Ag8 Ag3 150.9(2)
C19 Ag8 Ag9 154.8(3)
C43 Ag8 Ag9 42.6(2)
C44 Ag8 Ag9 70.8(2)
Ag3 Ag8 Ag9 104.78(3)
C43 Ag9 C25 166.2(3)
C43 Ag9 Ag4 131.2(3)
C25 Ag9 Ag4 50.6(2)
C43 Ag9 Ag8 47.4(2)
C25 Ag9 Ag8 138.2(2)
Ag4 Ag9 Ag8 87.63(3)
C49 Ag10 C25 156.0(3)
C49 Ag10 C26 127.5(3)
C25 Ag10 C26 28.7(3)
C49 Ag10 Ag11 51.1(2)
C25 Ag10 Ag11 141.8(2)
C26 Ag10 Ag11 138.3(2)
C49 Ag10 Ag4 145.3(2)
C25 Ag10 Ag4 45.7(2)
C26 Ag10 Ag4 63.8(2)
Ag11 Ag10 Ag4 97.34(3)
C49 Ag11 C31 154.5(3)
C49 Ag11 C32 126.6(3)
C31 Ag11 C32 27.9(3)
C49 Ag11 Ag10 50.2(2)
C31 Ag11 Ag10 153.9(2)
C32 Ag11 Ag10 169.4(2)
C49 Ag11 Cl1 106.9(2)
C31 Ag11 Cl1 88.1(2)
C32 Ag11 Cl1 105.71(18)
Ag10 Ag11 Cl1 68.78(5)
C49 Ag11 Ag5 162.4(2)
C31 Ag11 Ag5 38.3(2)
C32 Ag11 Ag5 65.00(18)
Ag10 Ag11 Ag5 115.64(3)
Cl1 Ag11 Ag5 55.60(5)
C31 Ag12 C55 154.7(3)
C31 Ag12 C32 27.2(3)
C55 Ag12 C32 139.3(3)
C31 Ag12 Ag13 131.7(2)
C55 Ag12 Ag13 50.4(2)
C32 Ag12 Ag13 155.92(18)
C31 Ag12 Ag5 41.0(2)
C55 Ag12 Ag5 134.2(2)
C32 Ag12 Ag5 67.89(18)
Ag13 Ag12 Ag5 91.09(3)
C55 Ag13 C13 152.0(3)
C55 Ag13 C14 133.4(2)
C13 Ag13 C14 27.5(3)
C55 Ag13 Ag12 52.0(2)
C13 Ag13 Ag12 134.2(2)
C14 Ag13 Ag12 156.1(2)
C55 Ag13 Ag2 135.9(2)
C13 Ag13 Ag2 42.8(2)
C14 Ag13 Ag2 69.8(2)
Ag12 Ag13 Ag2 92.07(3)
C67 Ag14 C37 171.3(3)
C67 Ag14 C38 141.5(3)
C37 Ag14 C38 29.9(3)
C67 Ag14 O10 101.9(2)
C37 Ag14 O10 86.8(2)
C38 Ag14 O10 115.6(2)
C67 Ag14 Ag19 42.2(3)
C37 Ag14 Ag19 144.0(3)
C38 Ag14 Ag19 159.0(2)
O10 Ag14 Ag19 72.00(14)
C79 Ag15 C43 165.3(3)
C79 Ag15 O11 109.0(2)
C43 Ag15 O11 84.9(2)
C79 Ag15 C44 138.2(3)
C43 Ag15 C44 28.6(3)
O11 Ag15 C44 102.8(2)
C79 Ag15 Ag21 44.0(3)
C43 Ag15 Ag21 147.9(2)
O11 Ag15 Ag21 80.14(13)
C44 Ag15 Ag21 173.4(2)
C91 Ag16 C49 166.7(3)
C91 Ag16 O12 106.9(2)
C49 Ag16 O12 86.4(2)
C91 Ag16 C50 136.8(3)
C49 Ag16 C50 29.9(3)
O12 Ag16 C50 116.2(2)
C91 Ag16 Ag22 43.6(2)
C49 Ag16 Ag22 144.4(2)
O12 Ag16 Ag22 75.68(15)
C50 Ag16 Ag22 151.0(2)
C103 Ag17 C55 165.3(2)
C103 Ag17 O13 105.5(2)
C55 Ag17 O13 89.2(2)
C103 Ag17 C56 135.8(2)
C55 Ag17 C56 29.5(3)
O13 Ag17 C56 118.65(19)
C103 Ag17 Ag25 41.1(2)
C55 Ag17 Ag25 148.2(2)
O13 Ag17 Ag25 74.00(15)
C56 Ag17 Ag25 153.0(2)
C61 Ag18 C67 138.3(3)
C61 Ag18 O15 101.5(3)
C67 Ag18 O15 110.7(2)
C61 Ag18 Ag19 166.4(3)
C67 Ag18 Ag19 46.9(2)
O15 Ag18 Ag19 84.33(12)
C61 Ag18 Ag25 48.1(2)
C67 Ag18 Ag25 155.9(2)
O15 Ag18 Ag25 53.66(12)
Ag19 Ag18 Ag25 134.57(3)
C61 Ag18 Ag26 38.8(3)
C67 Ag18 Ag26 134.0(2)
O15 Ag18 Ag26 113.87(12)
Ag19 Ag18 Ag26 127.55(3)
Ag25 Ag18 Ag26 67.70(2)
C67 Ag19 C73 140.9(3)
C67 Ag19 C74 117.0(3)
C73 Ag19 C74 28.6(3)
C67 Ag19 O34 103.3(2)
C73 Ag19 O34 106.0(2)
C74 Ag19 O34 134.5(2)
C67 Ag19 Ag18 47.0(2)
C73 Ag19 Ag18 155.8(2)
C74 Ag19 Ag18 160.7(2)
O34 Ag19 Ag18 56.85(13)
C67 Ag19 Ag20 171.1(2)
C73 Ag19 Ag20 43.1(2)
C74 Ag19 Ag20 63.6(2)
O34 Ag19 Ag20 79.89(13)
Ag18 Ag19 Ag20 134.22(3)
C67 Ag19 Ag14 40.0(2)
C73 Ag19 Ag14 133.7(2)
C74 Ag19 Ag14 106.3(2)
O34 Ag19 Ag14 118.28(13)
Ag18 Ag19 Ag14 68.82(2)
Ag20 Ag19 Ag14 131.13(3)
C73 Ag20 C79 143.5(3)
C73 Ag20 O35 124.3(2)
C79 Ag20 O35 89.1(2)
C73 Ag20 C80 117.7(3)
C79 Ag20 C80 28.3(3)
O35 Ag20 C80 105.9(2)
C73 Ag20 Ag27 43.4(2)
C79 Ag20 Ag27 129.9(2)
O35 Ag20 Ag27 94.65(12)
C80 Ag20 Ag27 104.9(2)
C73 Ag20 Ag19 46.3(2)
C79 Ag20 Ag19 158.6(2)
O35 Ag20 Ag19 93.38(13)
C80 Ag20 Ag19 160.7(2)
Ag27 Ag20 Ag19 71.20(2)
C73 Ag20 Ag21 175.1(2)
C79 Ag20 Ag21 38.9(2)
O35 Ag20 Ag21 51.81(13)
C80 Ag20 Ag21 63.4(2)
Ag27 Ag20 Ag21 131.97(3)
Ag19 Ag20 Ag21 133.66(3)
C79 Ag21 C85 147.8(3)
C79 Ag21 Ag15 46.1(3)
C85 Ag21 Ag15 129.4(2)
C79 Ag21 Ag28 130.8(3)
C85 Ag21 Ag28 41.1(2)
Ag15 Ag21 Ag28 163.04(3)
C79 Ag21 Ag20 44.1(2)
C85 Ag21 Ag20 162.4(2)
Ag15 Ag21 Ag20 67.95(2)
Ag28 Ag21 Ag20 123.15(3)
C79 Ag21 Ag22 170.2(3)
C85 Ag21 Ag22 41.0(2)
Ag15 Ag21 Ag22 127.56(3)
Ag28 Ag21 Ag22 57.82(2)
Ag20 Ag21 Ag22 129.31(3)
C85 Ag22 C91 140.4(3)
C85 Ag22 O17 92.8(3)
C91 Ag22 O17 119.5(2)
C85 Ag22 Ag23 166.2(2)
C91 Ag22 Ag23 45.4(2)
O17 Ag22 Ag23 91.02(13)
C85 Ag22 Ag28 41.7(2)
C91 Ag22 Ag28 132.2(3)
O17 Ag22 Ag28 105.67(13)
Ag23 Ag22 Ag28 124.55(3)
C85 Ag22 Ag16 127.1(2)
C91 Ag22 Ag16 40.9(3)
O17 Ag22 Ag16 89.28(12)
Ag23 Ag22 Ag16 66.16(2)
Ag28 Ag22 Ag16 160.57(3)
C85 Ag22 Ag21 41.8(3)
C91 Ag22 Ag21 168.0(3)
O17 Ag22 Ag21 52.81(13)
Ag23 Ag22 Ag21 136.50(3)
Ag28 Ag22 Ag21 58.80(2)
Ag16 Ag22 Ag21 127.10(3)
C91 Ag23 C97 140.4(3)
C91 Ag23 O36 99.1(2)
C97 Ag23 O36 114.9(2)
C91 Ag23 Ag24 159.5(3)
C97 Ag23 Ag24 47.1(2)
O36 Ag23 Ag24 88.29(12)
C91 Ag23 Ag22 46.0(2)
C97 Ag23 Ag22 165.9(2)
O36 Ag23 Ag22 54.18(12)
Ag24 Ag23 Ag22 133.38(3)
C97 Ag24 C103 136.1(2)
C97 Ag24 O18 102.6(2)
C103 Ag24 O18 113.7(2)
C97 Ag24 Ag25 162.2(2)
C103 Ag24 Ag25 47.3(2)
O18 Ag24 Ag25 87.14(12)
C97 Ag24 Ag23 47.4(2)
C103 Ag24 Ag23 161.3(2)
O18 Ag24 Ag23 55.70(12)
Ag25 Ag24 Ag23 137.24(3)
C103 Ag25 C61 136.8(2)
C103 Ag25 C62 115.8(2)
C61 Ag25 C62 26.7(3)
C103 Ag25 Ag24 49.1(2)
C61 Ag25 Ag24 156.9(2)
C62 Ag25 Ag24 162.7(2)
C103 Ag25 Ag18 165.7(2)
C61 Ag25 Ag18 45.5(2)
C62 Ag25 Ag18 60.4(2)
Ag24 Ag25 Ag18 136.54(3)
C103 Ag25 Ag17 38.5(2)
C61 Ag25 Ag17 134.6(2)
C62 Ag25 Ag17 108.2(2)
Ag24 Ag25 Ag17 66.14(2)
Ag18 Ag25 Ag17 127.66(3)
C61 Ag26 C115 167.3(2)
C61 Ag26 O28 107.1(2)
C115 Ag26 O28 85.6(2)
C61 Ag26 C116 137.5(2)
C115 Ag26 C116 29.8(3)
O28 Ag26 C116 115.3(2)
C61 Ag26 Ag18 42.6(3)
C115 Ag26 Ag18 145.3(2)
O28 Ag26 Ag18 77.04(13)
C116 Ag26 Ag18 150.5(2)
C73 Ag27 C121 171.5(2)
C73 Ag27 C122 140.3(2)
C121 Ag27 C122 31.3(3)
C73 Ag27 O29 102.1(2)
C121 Ag27 O29 86.3(2)
C122 Ag27 O29 117.6(2)
C73 Ag27 Ag20 43.9(2)
C121 Ag27 Ag20 142.2(2)
C122 Ag27 Ag20 149.9(2)
O29 Ag27 Ag20 72.55(15)
C85 Ag28 C127 159.2(3)
C85 Ag28 O30 117.3(3)
C127 Ag28 O30 83.4(2)
C85 Ag28 C128 131.7(2)
C127 Ag28 C128 29.6(3)
O30 Ag28 C128 106.4(2)
C85 Ag28 Ag22 44.2(2)
C127 Ag28 Ag22 149.1(2)
O30 Ag28 Ag22 84.92(14)
C128 Ag28 Ag22 165.2(2)
C85 Ag28 Ag21 44.4(3)
C127 Ag28 Ag21 143.5(2)
O30 Ag28 Ag21 85.82(12)
C128 Ag28 Ag21 125.8(2)
Ag22 Ag28 Ag21 63.39(2)
C97 Ag29 C109 166.4(2)
C97 Ag29 C110 136.4(2)
C109 Ag29 C110 30.0(3)
C97 Ag29 O31 103.5(2)
C109 Ag29 O31 89.9(2)
C110 Ag29 O31 119.3(2)
C115 Ag30 C133 158.5(3)
C115 Ag30 O20 116.7(2)
C133 Ag30 O20 84.8(2)
C115 Ag30 Ag31 47.8(2)
C133 Ag30 Ag31 138.0(3)
O20 Ag30 Ag31 88.78(13)
C115 Ag30 Ag38 133.9(2)
C133 Ag30 Ag38 44.6(3)
O20 Ag30 Ag38 79.42(13)
Ag31 Ag30 Ag38 93.47(3)
C115 Ag31 C139 155.6(4)
C115 Ag31 C140 132.7(3)
C139 Ag31 C140 26.6(3)
C115 Ag31 Ag30 51.4(3)
C139 Ag31 Ag30 138.0(2)
C140 Ag31 Ag30 155.0(2)
C115 Ag31 Ag39 138.6(2)
C139 Ag31 Ag39 44.2(2)
C140 Ag31 Ag39 68.6(2)
Ag30 Ag31 Ag39 94.11(3)
C139 Ag32 C121 156.0(3)
C139 Ag32 Ag33 152.2(2)
C121 Ag32 Ag33 49.8(2)
C139 Ag32 Ag39 43.3(2)
C121 Ag32 Ag39 156.2(2)
Ag33 Ag32 Ag39 108.99(3)
C121 Ag33 C145 157.6(3)
C121 Ag33 C146 129.3(3)
C145 Ag33 C146 28.5(3)
C121 Ag33 Ag32 50.6(2)
C145 Ag33 Ag32 145.9(2)
C146 Ag33 Ag32 147.6(2)
C121 Ag33 Ag40 154.7(2)
C145 Ag33 Ag40 40.3(2)
C146 Ag33 Ag40 62.5(2)
Ag32 Ag33 Ag40 106.44(3)
C145 Ag34 C127 154.7(3)
C145 Ag34 Ag40 48.4(2)
C127 Ag34 Ag40 138.6(2)
C145 Ag34 Ag35 145.1(2)
C127 Ag34 Ag35 45.8(2)
Ag40 Ag34 Ag35 97.86(3)
C151 Ag35 C127 166.9(4)
C151 Ag35 Ag41 51.3(2)
C127 Ag35 Ag41 131.8(2)
C151 Ag35 Ag34 136.5(2)
C127 Ag35 Ag34 48.9(2)
Ag41 Ag35 Ag34 85.20(3)
C109 Ag36 C151 157.7(3)
C109 Ag36 C152 130.1(3)
C151 Ag36 C152 29.0(3)
C109 Ag36 Ag37 51.5(2)
C151 Ag36 Ag37 146.5(2)
C152 Ag36 Ag37 144.8(2)
C109 Ag36 Ag41 150.6(2)
C151 Ag36 Ag41 45.7(2)
C152 Ag36 Ag41 64.0(2)
Ag37 Ag36 Ag41 101.20(3)
C133 Ag37 C109 153.3(3)
C133 Ag37 C134 26.6(3)
C109 Ag37 C134 127.0(3)
C133 Ag37 Ag36 154.0(3)
C109 Ag37 Ag36 50.4(2)
C134 Ag37 Ag36 171.1(2)
C133 Ag37 Cl3 91.1(3)
C109 Ag37 Cl3 104.5(2)
C134 Ag37 Cl3 110.8(2)
Ag36 Ag37 Cl3 64.76(5)
C133 Ag37 Ag38 38.5(3)
C109 Ag37 Ag38 162.1(2)
C134 Ag37 Ag38 64.7(2)
Ag36 Ag37 Ag38 115.68(3)
Cl3 Ag37 Ag38 57.59(5)
C133 Ag38 C157 164.3(4)
C133 Ag38 Ag30 47.7(3)
C157 Ag38 Ag30 128.5(2)
C133 Ag38 Ag42 149.5(3)
C157 Ag38 Ag42 45.9(2)
Ag30 Ag38 Ag42 135.52(3)
C133 Ag38 Ag39 134.7(3)
C157 Ag38 Ag39 46.0(2)
Ag30 Ag38 Ag39 86.97(3)
Ag42 Ag38 Ag39 60.83(2)
C133 Ag38 Ag37 40.8(2)
C157 Ag38 Ag37 154.7(2)
Ag30 Ag38 Ag37 67.23(2)
Ag42 Ag38 Ag37 108.77(3)
Ag39 Ag38 Ag37 129.44(3)
C139 Ag39 C157 155.0(3)
C139 Ag39 C158 142.1(3)
C157 Ag39 C158 25.9(3)
C139 Ag39 Cl4 100.1(2)
C157 Ag39 Cl4 102.2(2)
C158 Ag39 Cl4 92.6(2)
C139 Ag39 Ag31 46.3(2)
C157 Ag39 Ag31 122.4(2)
C158 Ag39 Ag31 138.7(2)
Cl4 Ag39 Ag31 128.46(5)
C139 Ag39 Ag32 44.7(2)
C157 Ag39 Ag32 160.3(2)
C158 Ag39 Ag32 151.8(2)
Cl4 Ag39 Ag32 61.73(5)
Ag31 Ag39 Ag32 68.64(2)
C139 Ag39 Ag38 131.0(2)
C157 Ag39 Ag38 41.7(2)
C158 Ag39 Ag38 67.2(2)
Cl4 Ag39 Ag38 120.14(5)
Ag31 Ag39 Ag38 85.32(3)
Ag32 Ag39 Ag38 134.20(3)
C139 Ag39 Ag42 160.5(2)
C157 Ag39 Ag42 44.5(2)
C158 Ag39 Ag42 54.35(19)
Cl4 Ag39 Ag42 64.02(5)
Ag31 Ag39 Ag42 134.15(3)
Ag32 Ag39 Ag42 115.77(3)
Ag38 Ag39 Ag42 58.46(2)
C163 Ag40 C145 156.5(3)
C163 Ag40 Cl4 104.3(2)
C145 Ag40 Cl4 94.5(2)
C163 Ag40 Ag34 124.2(2)
C145 Ag40 Ag34 47.1(2)
Cl4 Ag40 Ag34 127.23(5)
C163 Ag40 Ag41 47.3(2)
C145 Ag40 Ag41 130.0(2)
Cl4 Ag40 Ag41 124.38(5)
Ag34 Ag40 Ag41 83.03(3)
C163 Ag40 Ag42 46.0(2)
C145 Ag40 Ag42 157.0(2)
Cl4 Ag40 Ag42 63.74(5)
Ag34 Ag40 Ag42 140.59(3)
Ag41 Ag40 Ag42 65.25(2)
C163 Ag40 Ag33 158.3(2)
C145 Ag40 Ag33 45.3(2)
Cl4 Ag40 Ag33 58.76(5)
Ag34 Ag40 Ag33 68.87(2)
Ag41 Ag40 Ag33 128.21(3)
Ag42 Ag40 Ag33 112.46(3)
C163 Ag41 C151 152.2(3)
C163 Ag41 Cl3 97.5(2)
C151 Ag41 Cl3 100.3(2)
C163 Ag41 Ag35 127.3(2)
C151 Ag41 Ag35 43.9(2)
Cl3 Ag41 Ag35 134.26(5)
C163 Ag41 Ag40 43.3(2)
C151 Ag41 Ag40 136.7(2)
Cl3 Ag41 Ag40 119.11(5)
Ag35 Ag41 Ag40 93.19(3)
C163 Ag41 Ag36 158.2(2)
C151 Ag41 Ag36 47.0(2)
Cl3 Ag41 Ag36 61.31(5)
Ag35 Ag41 Ag36 73.11(2)
Ag40 Ag41 Ag36 140.36(3)
C163 Ag41 Ag42 42.4(2)
C151 Ag41 Ag42 162.3(2)
Cl3 Ag41 Ag42 62.21(5)
Ag35 Ag41 Ag42 147.44(3)
Ag40 Ag41 Ag42 58.83(2)
Ag36 Ag41 Ag42 116.65(3)
C157 Ag42 C163 175.6(3)
C157 Ag42 O19 89.5(2)
C163 Ag42 O19 94.8(2)
C157 Ag42 C164 147.5(3)
C163 Ag42 C164 28.2(3)
O19 Ag42 C164 118.2(2)
C157 Ag42 Ag38 42.9(2)
C163 Ag42 Ag38 139.1(2)
O19 Ag42 Ag38 62.10(13)
C164 Ag42 Ag38 134.33(19)
C157 Ag42 Ag40 142.0(2)
C163 Ag42 Ag40 41.6(2)
O19 Ag42 Ag40 67.19(13)
C164 Ag42 Ag40 69.18(18)
Ag38 Ag42 Ag40 129.17(3)
C157 Ag42 Ag39 46.0(2)
C163 Ag42 Ag39 137.7(2)
O19 Ag42 Ag39 59.06(13)
C164 Ag42 Ag39 163.54(18)
Ag38 Ag42 Ag39 60.70(2)
Ag40 Ag42 Ag39 96.16(3)
C157 Ag42 Ag41 140.6(2)
C163 Ag42 Ag41 41.8(2)
O19 Ag42 Ag41 64.74(13)
C164 Ag42 Ag41 54.9(2)
Ag38 Ag42 Ag41 97.66(3)
Ag40 Ag42 Ag41 55.921(19)
Ag39 Ag42 Ag41 123.57(3)
C2 C1 Ag5 149.7(8)
C2 C1 Ag2 125.0(7)
Ag5 C1 Ag2 85.2(3)
C2 C1 Ag1 86.7(6)
Ag5 C1 Ag1 92.7(3)
Ag2 C1 Ag1 96.6(4)
C1 C2 C3 176.1(10)
C1 C2 Ag1 64.0(6)
C3 C2 Ag1 119.8(6)
C2 C3 C6 111.4(9)
C2 C3 C5 110.3(8)
C6 C3 C5 114.6(10)
C2 C3 C4 107.6(9)
C6 C3 C4 103.7(8)
C5 C3 C4 108.9(9)
C3 C4 H4A 109.5
C3 C4 H4B 109.5
H4A C4 H4B 109.5
C3 C4 H4C 109.5
H4A C4 H4C 109.5
H4B C4 H4C 109.5
C3 C5 H5A 109.5
C3 C5 H5B 109.5
H5A C5 H5B 109.5
C3 C5 H5C 109.5
H5A C5 H5C 109.5
H5B C5 H5C 109.5
C3 C6 H6A 109.5
C3 C6 H6B 109.5
H6A C6 H6B 109.5
C3 C6 H6C 109.5
H6A C6 H6C 109.5
H6B C6 H6C 109.5
C8 C7 Ag1 170.6(8)
C8 C7 Ag4 98.1(7)
Ag1 C7 Ag4 91.1(3)
C8 C7 Ag3 94.0(7)
Ag1 C7 Ag3 84.8(3)
Ag4 C7 Ag3 107.9(4)
C7 C8 C9 168.7(10)
C7 C8 Ag4 55.4(6)
C9 C8 Ag4 132.2(6)
C10 C9 C11 123.5(9)
C10 C9 C12 107.7(8)
C11 C9 C12 96.3(9)
C10 C9 C8 109.0(8)
C11 C9 C8 111.7(7)
C12 C9 C8 106.6(8)
C9 C10 H10A 109.5
C9 C10 H10B 109.5
H10A C10 H10B 109.5
C9 C10 H10C 109.5
H10A C10 H10C 109.5
H10B C10 H10C 109.5
C9 C11 H11A 109.5
C9 C11 H11B 109.5
H11A C11 H11B 109.5
C9 C11 H11C 109.5
H11A C11 H11C 109.5
H11B C11 H11C 109.5
C9 C12 H12A 109.5
C9 C12 H12B 109.5
H12A C12 H12B 109.5
C9 C12 H12C 109.5
H12A C12 H12C 109.5
H12B C12 H12C 109.5
C14 C13 Ag2 163.7(9)
C14 C13 Ag13 96.7(7)
Ag2 C13 Ag13 92.1(4)
C14 C13 Ag6 99.3(8)
Ag2 C13 Ag6 92.5(3)
Ag13 C13 Ag6 100.8(4)
C13 C14 C15 174.5(11)
C13 C14 Ag13 55.9(6)
C15 C14 Ag13 129.6(7)
C14 C15 C16 105.3(9)
C14 C15 C18 105.6(8)
C16 C15 C18 116.1(9)
C14 C15 C17 114.8(9)
C16 C15 C17 110.1(8)
C18 C15 C17 105.2(9)
C15 C16 H16A 109.5
C15 C16 H16B 109.5
H16A C16 H16B 109.5
C15 C16 H16C 109.5
H16A C16 H16C 109.5
H16B C16 H16C 109.5
C15 C17 H17A 109.5
C15 C17 H17B 109.5
H17A C17 H17B 109.5
C15 C17 H17C 109.5
H17A C17 H17C 109.5
H17B C17 H17C 109.5
C15 C18 H18A 109.5
C15 C18 H18B 109.5
H18A C18 H18B 109.5
C15 C18 H18C 109.5
H18A C18 H18C 109.5
H18B C18 H18C 109.5
C20 C19 Ag8 155.3(8)
C20 C19 Ag7 93.4(7)
Ag8 C19 Ag7 101.4(4)
C20 C19 Ag3 119.4(7)
Ag8 C19 Ag3 81.4(3)
Ag7 C19 Ag3 86.6(3)
C19 C20 C21 177.2(10)
C19 C20 Ag7 58.3(6)
C21 C20 Ag7 124.0(5)
C23 C21 C20 111.5(8)
C23 C21 C22 115.3(10)
C20 C21 C22 114.6(8)
C23 C21 C24 112.4(9)
C20 C21 C24 95.2(8)
C22 C21 C24 106.0(9)
C21 C22 H22A 109.5
C21 C22 H22B 109.5
H22A C22 H22B 109.5
C21 C22 H22C 109.5
H22A C22 H22C 109.5
H22B C22 H22C 109.5
C21 C23 H23A 109.5
C21 C23 H23B 109.5
H23A C23 H23B 109.5
C21 C23 H23C 109.5
H23A C23 H23C 109.5
H23B C23 H23C 109.5
C21 C24 H24A 109.5
C21 C24 H24B 109.5
H24A C24 H24B 109.5
C21 C24 H24C 109.5
H24A C24 H24C 109.5
H24B C24 H24C 109.5
C26 C25 Ag9 153.5(8)
C26 C25 Ag10 86.6(6)
Ag9 C25 Ag10 107.6(3)
C26 C25 Ag4 119.6(7)
Ag9 C25 Ag4 83.7(3)
Ag10 C25 Ag4 89.2(3)
C25 C26 C27 172.5(10)
C25 C26 Ag10 64.7(5)
C27 C26 Ag10 120.7(6)
C28 C27 C26 108.1(7)
C28 C27 C29 113.8(9)
C26 C27 C29 108.5(8)
C28 C27 C30 111.1(9)
C26 C27 C30 108.4(8)
C29 C27 C30 106.7(8)
C27 C28 H28A 109.5
C27 C28 H28B 109.5
H28A C28 H28B 109.5
C27 C28 H28C 109.5
H28A C28 H28C 109.5
H28B C28 H28C 109.5
C27 C29 H29A 109.5
C27 C29 H29B 109.5
H29A C29 H29B 109.5
C27 C29 H29C 109.5
H29A C29 H29C 109.5
H29B C29 H29C 109.5
C27 C30 H30A 109.5
C27 C30 H30B 109.5
H30A C30 H30B 109.5
C27 C30 H30C 109.5
H30A C30 H30C 109.5
H30B C30 H30C 109.5
C32 C31 Ag5 158.6(7)
C32 C31 Ag12 101.6(7)
Ag5 C31 Ag12 97.0(4)
C32 C31 Ag11 89.7(6)
Ag5 C31 Ag11 96.9(4)
Ag12 C31 Ag11 101.7(3)
C31 C32 C33 172.9(10)
C31 C32 Ag11 62.5(6)
C33 C32 Ag11 124.6(6)
C31 C32 Ag12 51.2(6)
C33 C32 Ag12 126.8(7)
Ag11 C32 Ag12 81.5(3)
C32 C33 C34 109.1(8)
C32 C33 C36 109.1(8)
C34 C33 C36 119.1(9)
C32 C33 C35 105.8(8)
C34 C33 C35 103.9(8)
C36 C33 C35 109.0(8)
C33 C34 H34A 109.5
C33 C34 H34B 109.5
H34A C34 H34B 109.5
C33 C34 H34C 109.5
H34A C34 H34C 109.5
H34B C34 H34C 109.5
C33 C35 H35A 109.5
C33 C35 H35B 109.5
H35A C35 H35B 109.5
C33 C35 H35C 109.5
H35A C35 H35C 109.5
H35B C35 H35C 109.5
C33 C36 H36A 109.5
C33 C36 H36B 109.5
H36A C36 H36B 109.5
C33 C36 H36C 109.5
H36A C36 H36C 109.5
H36B C36 H36C 109.5
C38 C37 Ag7 150.6(8)
C38 C37 Ag6 122.6(8)
Ag7 C37 Ag6 81.1(3)
C38 C37 Ag14 78.6(6)
Ag7 C37 Ag14 108.3(4)
Ag6 C37 Ag14 115.5(3)
C37 C38 C39 163.4(10)
C37 C38 Ag14 71.5(6)
C39 C38 Ag14 117.2(6)
C41 C39 C42 106.0(9)
C41 C39 C40 124.8(9)
C42 C39 C40 110.5(8)
C41 C39 C38 111.0(8)
C42 C39 C38 106.3(8)
C40 C39 C38 96.9(8)
C39 C40 H40A 109.5
C39 C40 H40B 109.5
H40A C40 H40B 109.5
C39 C40 H40C 109.5
H40A C40 H40C 109.5
H40B C40 H40C 109.5
C39 C41 H41D 109.5
C39 C41 H41E 109.5
H41D C41 H41E 109.5
C39 C41 H41F 109.5
H41D C41 H41F 109.5
H41E C41 H41F 109.5
C39 C42 H42A 109.5
C39 C42 H42B 109.5
H42A C42 H42B 109.5
C39 C42 H42C 109.5
H42A C42 H42C 109.5
H42B C42 H42C 109.5
C44 C43 Ag9 169.0(8)
C44 C43 Ag8 88.0(7)
Ag9 C43 Ag8 90.0(3)
C44 C43 Ag15 86.1(7)
Ag9 C43 Ag15 104.8(4)
Ag8 C43 Ag15 107.2(3)
C43 C44 C45 169.0(9)
C43 C44 Ag15 65.3(6)
C45 C44 Ag15 118.0(6)
C43 C44 Ag8 63.5(6)
C45 C44 Ag8 125.0(6)
Ag15 C44 Ag8 93.2(3)
C46 C45 C44 109.0(8)
C46 C45 C48 110.5(9)
C44 C45 C48 109.1(8)
C46 C45 C47 112.0(8)
C44 C45 C47 106.0(8)
C48 C45 C47 110.1(7)
C45 C46 H46A 109.5
C45 C46 H46B 109.5
H46A C46 H46B 109.5
C45 C46 H46C 109.5
H46A C46 H46C 109.5
H46B C46 H46C 109.5
C45 C47 H47A 109.5
C45 C47 H47B 109.5
H47A C47 H47B 109.5
C45 C47 H47C 109.5
H47A C47 H47C 109.5
H47B C47 H47C 109.5
C45 C48 H48A 109.5
C45 C48 H48B 109.5
H48A C48 H48B 109.5
C45 C48 H48C 109.5
H48A C48 H48C 109.5
H48B C48 H48C 109.5
C50 C49 Ag10 138.8(7)
C50 C49 Ag11 138.2(8)
Ag10 C49 Ag11 78.7(3)
C50 C49 Ag16 78.5(6)
Ag10 C49 Ag16 104.4(4)
Ag11 C49 Ag16 115.0(4)
C49 C50 C51 167.7(9)
C49 C50 Ag16 71.6(6)
C51 C50 Ag16 119.3(6)
C50 C51 C54 104.9(8)
C50 C51 C53 110.7(8)
C54 C51 C53 107.8(9)
C50 C51 C52 109.7(9)
C54 C51 C52 116.2(9)
C53 C51 C52 107.6(9)
C51 C52 H52A 109.5
C51 C52 H52B 109.5
H52A C52 H52B 109.5
C51 C52 H52C 109.5
H52A C52 H52C 109.5
H52B C52 H52C 109.5
C51 C53 H53A 109.5
C51 C53 H53B 109.5
H53A C53 H53B 109.5
C51 C53 H53C 109.5
H53A C53 H53C 109.5
H53B C53 H53C 109.5
C51 C54 H54A 109.5
C51 C54 H54B 109.5
H54A C54 H54B 109.5
C51 C54 H54C 109.5
H54A C54 H54C 109.5
H54B C54 H54C 109.5
C56 C55 Ag13 145.0(8)
C56 C55 Ag12 134.4(8)
Ag13 C55 Ag12 77.6(3)
C56 C55 Ag17 80.1(7)
Ag13 C55 Ag17 106.9(4)
Ag12 C55 Ag17 106.7(4)
C55 C56 C57 169.3(10)
C55 C56 Ag17 70.4(6)
C57 C56 Ag17 120.2(6)
C56 C57 C60 110.0(8)
C56 C57 C58 111.1(8)
C60 C57 C58 116.1(8)
C56 C57 C59 106.1(7)
C60 C57 C59 102.3(8)
C58 C57 C59 110.6(8)
C57 C58 H58A 109.5
C57 C58 H58B 109.5
H58A C58 H58B 109.5
C57 C58 H58C 109.5
H58A C58 H58C 109.5
H58B C58 H58C 109.5
C57 C59 H59A 109.5
C57 C59 H59B 109.5
H59A C59 H59B 109.5
C57 C59 H59C 109.5
H59A C59 H59C 109.5
H59B C59 H59C 109.5
C57 C60 H60A 109.5
C57 C60 H60B 109.5
H60A C60 H60B 109.5
C57 C60 H60C 109.5
H60A C60 H60C 109.5
H60B C60 H60C 109.5
C62 C61 Ag26 143.4(8)
C62 C61 Ag18 114.3(8)
Ag26 C61 Ag18 98.6(4)
C62 C61 Ag25 90.7(8)
Ag26 C61 Ag25 107.8(4)
Ag18 C61 Ag25 86.4(3)
C61 C62 C63 170.2(10)
C61 C62 Ag25 62.6(6)
C63 C62 Ag25 126.3(7)
C66 C63 C64 113.3(8)
C66 C63 C65 100.1(8)
C64 C63 C65 118.6(9)
C66 C63 C62 110.9(8)
C64 C63 C62 111.1(8)
C65 C63 C62 101.9(8)
C63 C64 H64A 109.5
C63 C64 H64B 109.5
H64A C64 H64B 109.5
C63 C64 H64C 109.5
H64A C64 H64C 109.5
H64B C64 H64C 109.5
C63 C65 H65A 109.5
C63 C65 H65B 109.5
H65A C65 H65B 109.5
C63 C65 H65C 109.5
H65A C65 H65C 109.5
H65B C65 H65C 109.5
C63 C66 H66A 109.5
C63 C66 H66B 109.5
H66A C66 H66B 109.5
C63 C66 H66C 109.5
H66A C66 H66C 109.5
H66B C66 H66C 109.5
C68 C67 Ag14 119.0(8)
C68 C67 Ag19 122.8(8)
Ag14 C67 Ag19 97.7(4)
C68 C67 Ag18 115.5(7)
Ag14 C67 Ag18 110.3(4)
Ag19 C67 Ag18 86.1(3)
C67 C68 C69 178.9(10)
C71 C69 C70 122.1(10)
C71 C69 C72 110.7(11)
C70 C69 C72 105.7(10)
C71 C69 C68 109.3(9)
C70 C69 C68 98.9(10)
C72 C69 C68 109.1(8)
C69 C70 H70A 109.5
C69 C70 H70B 109.5
H70A C70 H70B 109.5
C69 C70 H70C 109.5
H70A C70 H70C 109.5
H70B C70 H70C 109.5
C69 C71 H71A 109.5
C69 C71 H71B 109.5
H71A C71 H71B 109.5
C69 C71 H71C 109.5
H71A C71 H71C 109.5
H71B C71 H71C 109.5
C69 C72 H72D 109.5
C69 C72 H72E 109.5
H72D C72 H72E 109.5
C69 C72 H72F 109.5
H72D C72 H72F 109.5
H72E C72 H72F 109.5
C74 C73 Ag27 137.3(8)
C74 C73 Ag20 127.0(8)
Ag27 C73 Ag20 92.6(3)
C74 C73 Ag19 86.4(7)
Ag27 C73 Ag19 111.1(4)
Ag20 C73 Ag19 90.6(3)
C73 C74 C75 172.7(11)
C73 C74 Ag19 65.0(6)
C75 C74 Ag19 121.6(7)
C74 C75 C78 111.9(8)
C74 C75 C76 113.3(9)
C78 C75 C76 105.3(9)
C74 C75 C77 107.0(9)
C78 C75 C77 112.5(9)
C76 C75 C77 106.8(8)
C75 C76 H76A 109.5
C75 C76 H76B 109.5
H76A C76 H76B 109.5
C75 C76 H76C 109.5
H76A C76 H76C 109.5
H76B C76 H76C 109.5
C75 C77 H77D 109.5
C75 C77 H77E 109.5
H77D C77 H77E 109.5
C75 C77 H77F 109.5
H77D C77 H77F 109.5
H77E C77 H77F 109.5
C75 C78 H78A 109.5
C75 C78 H78B 109.5
H78A C78 H78B 109.5
C75 C78 H78C 109.5
H78A C78 H78C 109.5
H78B C78 H78C 109.5
C80 C79 Ag21 142.4(8)
C80 C79 Ag15 124.7(7)
Ag21 C79 Ag15 89.9(4)
C80 C79 Ag20 88.8(7)
Ag21 C79 Ag20 97.0(3)
Ag15 C79 Ag20 104.1(4)
C79 C80 C81 176.4(10)
C79 C80 Ag20 62.9(6)
C81 C80 Ag20 119.8(6)
C84 C81 C82 110.0(9)
C84 C81 C80 109.5(9)
C82 C81 C80 108.7(8)
C84 C81 C83 111.7(10)
C82 C81 C83 109.8(9)
C80 C81 C83 107.1(8)
C81 C82 H82A 109.5
C81 C82 H82B 109.5
H82A C82 H82B 109.5
C81 C82 H82C 109.5
H82A C82 H82C 109.5
H82B C82 H82C 109.5
C81 C83 H83A 109.5
C81 C83 H83B 109.5
H83A C83 H83B 109.5
C81 C83 H83C 109.5
H83A C83 H83C 109.5
H83B C83 H83C 109.5
C81 C84 H84A 109.5
C81 C84 H84B 109.5
H84A C84 H84B 109.5
C81 C84 H84C 109.5
H84A C84 H84C 109.5
H84B C84 H84C 109.5
C86 C85 Ag28 140.9(8)
C86 C85 Ag22 111.9(7)
Ag28 C85 Ag22 94.2(3)
C86 C85 Ag21 109.8(8)
Ag28 C85 Ag21 94.5(4)
Ag22 C85 Ag21 97.2(4)
C85 C86 C87 172.9(12)
C88 C87 C86 99.9(8)
C88 C87 C89 109.3(10)
C86 C87 C89 103.0(9)
C88 C87 C90 117.6(9)
C86 C87 C90 111.6(9)
C89 C87 C90 113.6(9)
C87 C88 H88A 109.5
C87 C88 H88B 109.5
H88A C88 H88B 109.5
C87 C88 H88C 109.5
H88A C88 H88C 109.5
H88B C88 H88C 109.5
C87 C89 H89A 109.5
C87 C89 H89B 109.5
H89A C89 H89B 109.5
C87 C89 H89C 109.5
H89A C89 H89C 109.5
H89B C89 H89C 109.5
C87 C90 H90A 109.5
C87 C90 H90B 109.5
H90A C90 H90B 109.5
C87 C90 H90C 109.5
H90A C90 H90C 109.5
H90B C90 H90C 109.5
C92 C91 Ag16 144.3(9)
C92 C91 Ag23 102.0(7)
Ag16 C91 Ag23 105.7(4)
C92 C91 Ag22 107.4(8)
Ag16 C91 Ag22 95.5(3)
Ag23 C91 Ag22 88.6(3)
C91 C92 C93 173.6(11)
C96 C93 C92 109.4(9)
C96 C93 C95 107.6(9)
C92 C93 C95 112.1(8)
C96 C93 C94 118.1(9)
C92 C93 C94 103.9(8)
C95 C93 C94 105.8(9)
C93 C94 H94A 109.5
C93 C94 H94B 109.5
H94A C94 H94B 109.5
C93 C94 H94C 109.5
H94A C94 H94C 109.5
H94B C94 H94C 109.5
C93 C95 H95A 109.5
C93 C95 H95B 109.5
H95A C95 H95B 109.5
C93 C95 H95C 109.5
H95A C95 H95C 109.5
H95B C95 H95C 109.5
C93 C96 H96A 109.5
C93 C96 H96B 109.5
H96A C96 H96B 109.5
C93 C96 H96C 109.5
H96A C96 H96C 109.5
H96B C96 H96C 109.5
C98 C97 Ag29 142.5(7)
C98 C97 Ag24 99.4(7)
Ag29 C97 Ag24 106.4(4)
C98 C97 Ag23 107.1(6)
Ag29 C97 Ag23 101.7(4)
Ag24 C97 Ag23 85.5(3)
C97 C98 C99 176.1(9)
C98 C99 C102 109.9(7)
C98 C99 C101 107.0(7)
C102 C99 C101 116.1(6)
C98 C99 C100 106.2(7)
C102 C99 C100 110.5(7)
C101 C99 C100 106.6(7)
C99 C100 H10D 109.5
C99 C100 H10E 109.5
H10D C100 H10E 109.5
C99 C100 H10F 109.5
H10D C100 H10F 109.5
H10E C100 H10F 109.5
C99 C101 H10G 109.5
C99 C101 H10H 109.5
H10G C101 H10H 109.5
C99 C101 H10I 109.5
H10G C101 H10I 109.5
H10H C101 H10I 109.5
C99 C102 H10J 109.5
C99 C102 H10K 109.5
H10J C102 H10K 109.5
C99 C102 H10L 109.5
H10J C102 H10L 109.5
H10K C102 H10L 109.5
C104 C103 Ag17 140.7(7)
C104 C103 Ag25 112.9(7)
Ag17 C103 Ag25 100.4(3)
C104 C103 Ag24 100.1(6)
Ag17 C103 Ag24 104.1(4)
Ag25 C103 Ag24 83.6(3)
C103 C104 C105 176.9(10)
C104 C105 C106 116.1(8)
C104 C105 C108 100.8(8)
C106 C105 C108 108.1(8)
C104 C105 C107 107.8(7)
C106 C105 C107 113.2(9)
C108 C105 C107 110.1(8)
C105 C106 H10M 109.5
C105 C106 H10N 109.5
H10M C106 H10N 109.5
C105 C106 H10O 109.5
H10M C106 H10O 109.5
H10N C106 H10O 109.5
C105 C107 H10P 109.5
C105 C107 H10Q 109.5
H10P C107 H10Q 109.5
C105 C107 H10R 109.5
H10P C107 H10R 109.5
H10Q C107 H10R 109.5
C105 C108 H10S 109.5
C105 C108 H10T 109.5
H10S C108 H10T 109.5
C105 C108 H10U 109.5
H10S C108 H10U 109.5
H10T C108 H10U 109.5
C110 C109 Ag36 142.6(8)
C110 C109 Ag37 136.8(8)
Ag36 C109 Ag37 78.1(3)
C110 C109 Ag29 78.2(6)
Ag36 C109 Ag29 103.0(3)
Ag37 C109 Ag29 112.3(3)
C109 C110 C111 167.1(10)
C109 C110 Ag29 71.7(6)
C111 C110 Ag29 119.3(6)
C114 C111 C110 109.6(8)
C114 C111 C113 110.9(9)
C110 C111 C113 104.8(8)
C114 C111 C112 109.7(8)
C110 C111 C112 107.0(8)
C113 C111 C112 114.5(8)
C111 C112 H11D 109.5
C111 C112 H11E 109.5
H11D C112 H11E 109.5
C111 C112 H11F 109.5
H11D C112 H11F 109.5
H11E C112 H11F 109.5
C111 C113 H11G 109.5
C111 C113 H11H 109.5
H11G C113 H11H 109.5
C111 C113 H11I 109.5
H11G C113 H11I 109.5
H11H C113 H11I 109.5
C111 C114 H11J 109.5
C111 C114 H11K 109.5
H11J C114 H11K 109.5
C111 C114 H11L 109.5
H11J C114 H11L 109.5
H11K C114 H11L 109.5
C116 C115 Ag31 144.1(8)
C116 C115 Ag30 131.0(7)
Ag31 C115 Ag30 80.8(3)
C116 C115 Ag26 78.2(7)
Ag31 C115 Ag26 111.4(4)
Ag30 C115 Ag26 107.0(4)
C115 C116 C117 168.1(11)
C115 C116 Ag26 71.9(6)
C117 C116 Ag26 119.2(7)
C118 C117 C119 113.9(9)
C118 C117 C116 106.8(9)
C119 C117 C116 110.7(8)
C118 C117 C120 118.4(9)
C119 C117 C120 103.8(9)
C116 C117 C120 102.6(8)
C117 C118 H11M 109.5
C117 C118 H11N 109.5
H11M C118 H11N 109.5
C117 C118 H11O 109.5
H11M C118 H11O 109.5
H11N C118 H11O 109.5
C117 C119 H11P 109.5
C117 C119 H11Q 109.5
H11P C119 H11Q 109.5
C117 C119 H11R 109.5
H11P C119 H11R 109.5
H11Q C119 H11R 109.5
C117 C120 H12D 109.5
C117 C120 H12E 109.5
H12D C120 H12E 109.5
C117 C120 H12F 109.5
H12D C120 H12F 109.5
H12E C120 H12F 109.5
C122 C121 Ag33 141.6(8)
C122 C121 Ag32 132.0(8)
Ag33 C121 Ag32 79.6(3)
C122 C121 Ag27 78.6(6)
Ag33 C121 Ag27 112.2(4)
Ag32 C121 Ag27 112.5(4)
C121 C122 C123 166.5(10)
C121 C122 Ag27 70.0(6)
C123 C122 Ag27 123.4(6)
C126 C123 C122 111.3(8)
C126 C123 C124 124.9(9)
C122 C123 C124 112.8(8)
C126 C123 C125 106.2(9)
C122 C123 C125 100.2(8)
C124 C123 C125 96.9(9)
C123 C124 H12G 109.5
C123 C124 H12H 109.5
H12G C124 H12H 109.5
C123 C124 H12I 109.5
H12G C124 H12I 109.5
H12H C124 H12I 109.5
C123 C125 H12J 109.5
C123 C125 H12K 109.5
H12J C125 H12K 109.5
C123 C125 H12L 109.5
H12J C125 H12L 109.5
H12K C125 H12L 109.5
C123 C126 H12M 109.5
C123 C126 H12N 109.5
H12M C126 H12N 109.5
C123 C126 H12O 109.5
H12M C126 H12O 109.5
H12N C126 H12O 109.5
C128 C127 Ag35 165.7(8)
C128 C127 Ag34 102.7(7)
Ag35 C127 Ag34 85.2(3)
C128 C127 Ag28 83.4(6)
Ag35 C127 Ag28 105.6(4)
Ag34 C127 Ag28 108.2(4)
C127 C128 C129 176.1(10)
C127 C128 Ag28 67.0(6)
C129 C128 Ag28 116.6(6)
C128 C129 C132 108.4(8)
C128 C129 C131 106.8(8)
C132 C129 C131 124.9(8)
C128 C129 C130 102.1(8)
C132 C129 C130 107.0(8)
C131 C129 C130 105.2(8)
C129 C130 H13A 109.5
C129 C130 H13B 109.5
H13A C130 H13B 109.5
C129 C130 H13C 109.5
H13A C130 H13C 109.5
H13B C130 H13C 109.5
C129 C131 H13D 109.5
C129 C131 H13E 109.5
H13D C131 H13E 109.5
C129 C131 H13F 109.5
H13D C131 H13F 109.5
H13E C131 H13F 109.5
C129 C132 H13G 109.5
C129 C132 H13H 109.5
H13G C132 H13H 109.5
C129 C132 H13I 109.5
H13G C132 H13I 109.5
H13H C132 H13I 109.5
C134 C133 Ag38 156.9(8)
C134 C133 Ag37 98.5(7)
Ag38 C133 Ag37 100.7(4)
C134 C133 Ag30 99.6(7)
Ag38 C133 Ag30 87.7(3)
Ag37 C133 Ag30 104.8(4)
C133 C134 C135 175.9(10)
C133 C134 Ag37 54.8(6)
C135 C134 Ag37 127.9(6)
C134 C135 C137 108.6(9)
C134 C135 C138 110.3(8)
C137 C135 C138 110.7(8)
C134 C135 C136 108.0(8)
C137 C135 C136 118.4(8)
C138 C135 C136 100.7(9)
C135 C136 H13J 109.5
C135 C136 H13K 109.5
H13J C136 H13K 109.5
C135 C136 H13L 109.5
H13J C136 H13L 109.5
H13K C136 H13L 109.5
C135 C137 H13M 109.5
C135 C137 H13N 109.5
H13M C137 H13N 109.5
C135 C137 H13O 109.5
H13M C137 H13O 109.5
H13N C137 H13O 109.5
C135 C138 H13P 109.5
C135 C138 H13Q 109.5
H13P C138 H13Q 109.5
C135 C138 H13R 109.5
H13P C138 H13R 109.5
H13Q C138 H13R 109.5
C140 C139 Ag39 151.6(8)
C140 C139 Ag32 112.1(7)
Ag39 C139 Ag32 92.0(4)
C140 C139 Ag31 98.2(8)
Ag39 C139 Ag31 89.5(3)
Ag32 C139 Ag31 104.4(3)
C139 C140 C141 166.5(11)
C139 C140 Ag31 55.3(6)
C141 C140 Ag31 127.0(7)
C143 C141 C140 109.9(9)
C143 C141 C142 116.0(10)
C140 C141 C142 115.4(9)
C143 C141 C144 92.6(8)
C140 C141 C144 114.0(9)
C142 C141 C144 106.8(9)
C141 C142 H14A 109.5
C141 C142 H14B 109.5
H14A C142 H14B 109.5
C141 C142 H14C 109.5
H14A C142 H14C 109.5
H14B C142 H14C 109.5
C141 C143 H14D 109.5
C141 C143 H14E 109.5
H14D C143 H14E 109.5
C141 C143 H14F 109.5
H14D C143 H14F 109.5
H14E C143 H14F 109.5
C141 C144 H14X 109.5
C141 C144 H14Y 109.5
H14X C144 H14Y 109.5
C141 C144 H14Z 109.5
H14X C144 H14Z 109.5
H14Y C144 H14Z 109.5
C146 C145 Ag34 142.4(8)
C146 C145 Ag40 132.5(8)
Ag34 C145 Ag40 84.5(3)
C146 C145 Ag33 82.9(6)
Ag34 C145 Ag33 103.5(3)
Ag40 C145 Ag33 94.4(3)
C145 C146 C147 169.1(10)
C145 C146 Ag33 68.6(6)
C147 C146 Ag33 122.0(6)
C146 C147 C149 111.5(8)
C146 C147 C148 110.7(8)
C149 C147 C148 109.4(8)
C146 C147 C150 111.4(8)
C149 C147 C150 105.4(8)
C148 C147 C150 108.2(8)
C147 C148 H14J 109.5
C147 C148 H14K 109.5
H14J C148 H14K 109.5
C147 C148 H14L 109.5
H14J C148 H14L 109.5
H14K C148 H14L 109.5
C147 C149 H14M 109.5
C147 C149 H14N 109.5
H14M C149 H14N 109.5
C147 C149 H14O 109.5
H14M C149 H14O 109.5
H14N C149 H14O 109.5
C147 C150 H15A 109.5
C147 C150 H15B 109.5
H15A C150 H15B 109.5
C147 C150 H15C 109.5
H15A C150 H15C 109.5
H15B C150 H15C 109.5
C152 C151 Ag35 149.8(8)
C152 C151 Ag41 119.6(7)
Ag35 C151 Ag41 84.8(3)
C152 C151 Ag36 87.3(6)
Ag35 C151 Ag36 113.0(4)
Ag41 C151 Ag36 87.3(3)
C151 C152 C153 176.7(10)
C151 C152 Ag36 63.7(5)
C153 C152 Ag36 117.2(6)
C152 C153 C156 108.0(7)
C152 C153 C155 105.0(8)
C156 C153 C155 105.1(8)
C152 C153 C154 113.0(8)
C156 C153 C154 113.4(9)
C155 C153 C154 111.6(8)
C153 C154 H15D 109.5
C153 C154 H15E 109.5
H15D C154 H15E 109.5
C153 C154 H15F 109.5
H15D C154 H15F 109.5
H15E C154 H15F 109.5
C153 C155 H15G 109.5
C153 C155 H15H 109.5
H15G C155 H15H 109.5
C153 C155 H15I 109.5
H15G C155 H15I 109.5
H15H C155 H15I 109.5
C153 C156 H15J 109.5
C153 C156 H15K 109.5
H15J C156 H15K 109.5
C153 C156 H15L 109.5
H15J C156 H15L 109.5
H15K C156 H15L 109.5
C158 C157 Ag38 165.2(9)
C158 C157 Ag42 101.0(8)
Ag38 C157 Ag42 91.2(3)
C158 C157 Ag39 96.2(7)
Ag38 C157 Ag39 92.3(3)
Ag42 C157 Ag39 89.5(3)
C157 C158 C159 168.2(10)
C157 C158 Ag39 58.0(6)
C159 C158 Ag39 133.7(7)
C158 C159 C160 112.1(9)
C158 C159 C162 111.4(9)
C160 C159 C162 106.8(8)
C158 C159 C161 106.0(8)
C160 C159 C161 112.5(10)
C162 C159 C161 108.1(9)
C159 C160 H16D 109.5
C159 C160 H16E 109.5
H16D C160 H16E 109.5
C159 C160 H16F 109.5
H16D C160 H16F 109.5
H16E C160 H16F 109.5
C159 C161 H16G 109.5
C159 C161 H16H 109.5
H16G C161 H16H 109.5
C159 C161 H16I 109.5
H16G C161 H16I 109.5
H16H C161 H16I 109.5
C159 C162 H16J 109.5
C159 C162 H16K 109.5
H16J C162 H16K 109.5
C159 C162 H16L 109.5
H16J C162 H16L 109.5
H16K C162 H16L 109.5
C164 C163 Ag40 165.3(8)
C164 C163 Ag41 105.2(7)
Ag40 C163 Ag41 89.4(3)
C164 C163 Ag42 87.4(6)
Ag40 C163 Ag42 92.5(3)
Ag41 C163 Ag42 95.8(3)
C163 C164 C165 167.6(9)
C163 C164 Ag42 64.3(5)
C165 C164 Ag42 127.9(6)
C164 C165 C166 107.0(8)
C164 C165 C167 108.3(9)
C166 C165 C167 110.8(9)
C164 C165 C168 113.3(8)
C166 C165 C168 107.7(9)
C167 C165 C168 109.7(9)
C165 C166 H16P 109.5
C165 C166 H16Q 109.5
H16P C166 H16Q 109.5
C165 C166 H16R 109.5
H16P C166 H16R 109.5
H16Q C166 H16R 109.5
C165 C167 H16X 109.5
C165 C167 H16Y 109.5
H16X C167 H16Y 109.5
C165 C167 H16Z 109.5
H16X C167 H16Z 109.5
H16Y C167 H16Z 109.5
C165 C168 H16S 109.5
C165 C168 H16T 109.5
H16S C168 H16T 109.5
C165 C168 H16U 109.5
H16S C168 H16U 109.5
H16T C168 H16U 109.5
Ag4 Cl1 Ag11 110.90(9)
Ag4 Cl1 Ag5 114.64(9)
Ag11 Cl1 Ag5 70.84(5)
Ag3 Cl2 Ag6 106.91(8)
Ag3 Cl2 Ag2 109.70(8)
Ag6 Cl2 Ag2 67.08(5)
Ag41 Cl3 Ag37 113.93(8)
Ag39 Cl4 Ag40 115.23(8)
O34 Ho1 O33 75.8(2)
O34 Ho1 O17 140.47(19)
O33 Ho1 O17 141.8(2)
O34 Ho1 O15 74.2(2)
O33 Ho1 O15 74.91(19)
O17 Ho1 O15 118.90(18)
O34 Ho1 O16 72.82(19)
O33 Ho1 O16 141.5(2)
O17 Ho1 O16 75.12(19)
O15 Ho1 O16 75.54(19)
O34 Ho1 O18 142.08(19)
O33 Ho1 O18 74.51(19)
O17 Ho1 O18 75.30(19)
O15 Ho1 O18 75.63(18)
O16 Ho1 O18 120.53(19)
O34 Ho1 O35 75.30(19)
O33 Ho1 O35 119.45(19)
O17 Ho1 O35 73.68(19)
O15 Ho1 O35 141.28(19)
O16 Ho1 O35 73.04(19)
O18 Ho1 O35 140.9(2)
O34 Ho1 O36 119.76(19)
O33 Ho1 O36 74.54(19)
O17 Ho1 O36 74.95(19)
O15 Ho1 O36 141.28(18)
O16 Ho1 O36 141.49(19)
O18 Ho1 O36 73.72(19)
O35 Ho1 O36 75.69(19)
W1 O1 Ag1 162.5(3)
W1 O2 W2 116.9(3)
W1 O3 W3 115.8(3)
W1 O4 W4 114.4(3)
W1 O5 W5 114.8(3)
W2 O10 W3 114.9(3)
W2 O10 Ag14 115.9(3)
W3 O10 Ag14 127.6(3)
W4 O11 W3 113.9(3)
W4 O11 Ag15 122.2(3)
W3 O11 Ag15 118.4(3)
W4 O12 W5 114.1(3)
W4 O12 Ag16 122.6(3)
W5 O12 Ag16 120.1(3)
W5 O13 W2 113.8(3)
W5 O13 Ag17 118.5(3)
W2 O13 Ag17 125.5(3)
W1 O14 W3 93.37(18)
W1 O14 W4 92.2(2)
W3 O14 W4 90.19(19)
W1 O14 W2 92.79(19)
W3 O14 W2 90.47(19)
W4 O14 W2 175.0(3)
W1 O14 W5 92.1(2)
W3 O14 W5 174.6(3)
W4 O14 W5 89.47(18)
W2 O14 W5 89.40(19)
W2 O15 Ho1 128.0(3)
W2 O15 Ag18 112.0(2)
Ho1 O15 Ag18 111.2(2)
W3 O16 Ho1 127.7(3)
W4 O17 Ho1 128.7(3)
W4 O17 Ag22 109.7(2)
Ho1 O17 Ag22 110.44(19)
W5 O18 Ho1 125.7(3)
W5 O18 Ag24 114.0(2)
Ho1 O18 Ag24 109.6(2)
W6 O19 Ag42 169.6(3)
W6 O20 W7 113.6(2)
W6 O20 Ag30 127.4(3)
W7 O20 Ag30 102.7(2)
W6 O21 W8 115.9(3)
W6 O22 W9 116.1(3)
W6 O23 W10 115.1(3)
W7 O28 W8 115.8(3)
W7 O28 Ag26 117.8(3)
W8 O28 Ag26 123.6(3)
W8 O29 W9 116.3(3)
W8 O29 Ag27 116.3(3)
W9 O29 Ag27 125.4(3)
W9 O30 W10 113.8(3)
W9 O30 Ag28 117.8(2)
W10 O30 Ag28 119.4(3)
W7 O31 W10 114.0(3)
W7 O31 Ag29 125.6(3)
W10 O31 Ag29 117.6(3)
W8 O32 W6 92.7(2)
W8 O32 W9 90.49(19)
W6 O32 W9 92.0(2)
W8 O32 W7 90.80(18)
W6 O32 W7 92.12(18)
W9 O32 W7 175.6(3)
W8 O32 W10 175.8(3)
W6 O32 W10 91.43(18)
W9 O32 W10 89.20(18)
W7 O32 W10 89.21(19)
W7 O33 Ho1 129.4(3)
W8 O34 Ho1 128.0(3)
W8 O34 Ag19 114.5(3)
Ho1 O34 Ag19 111.5(2)
W9 O35 Ho1 126.2(3)
W9 O35 Ag20 107.2(2)
Ho1 O35 Ag20 109.7(2)
W10 O36 Ho1 126.8(3)
W10 O36 Ag23 111.6(2)
Ho1 O36 Ag23 110.4(2)
O1B O1A H1AX 64.0
O1A O1B H1BX 110.1
H1X O1W H1Y 109.5
H2X O2W H2Y 109.5
H3X O3W H3Y 109.8
H4X O4W H4Y 109.5
H5X O5W H5Y 109.5
H6X O6W H6Y 109.5
H7X O7W H7Y 109.5
H8X O8W H8Y 109.5
H9X O9W H9Y 109.5
H10X O10W H10Y 109.5
O1 W1 O2 101.8(3)
O1 W1 O4 104.0(3)
O2 W1 O4 154.2(2)
O1 W1 O3 103.2(3)
O2 W1 O3 84.8(3)
O4 W1 O3 88.7(2)
O1 W1 O5 102.5(3)
O2 W1 O5 88.4(2)
O4 W1 O5 86.7(2)
O3 W1 O5 154.3(2)
O1 W1 O14 178.1(2)
O2 W1 O14 76.4(2)
O4 W1 O14 77.9(2)
O3 W1 O14 76.3(2)
O5 W1 O14 78.0(2)
O6 W2 O15 103.5(3)
O6 W2 O10 101.7(3)
O15 W2 O10 92.4(2)
O6 W2 O13 102.4(3)
O15 W2 O13 91.3(2)
O10 W2 O13 154.0(2)
O6 W2 O2 97.8(3)
O15 W2 O2 158.6(2)
O10 W2 O2 82.3(2)
O13 W2 O2 85.0(2)
O6 W2 O14 171.7(2)
O15 W2 O14 84.8(2)
O10 W2 O14 76.7(2)
O13 W2 O14 78.1(2)
O2 W2 O14 73.9(2)
O7 W3 O16 105.7(3)
O7 W3 O10 101.4(3)
O16 W3 O10 92.0(3)
O7 W3 O11 102.1(3)
O16 W3 O11 93.0(3)
O10 W3 O11 153.6(2)
O7 W3 O3 94.4(2)
O16 W3 O3 159.9(2)
O10 W3 O3 82.6(2)
O11 W3 O3 83.8(2)
O7 W3 O14 168.9(2)
O16 W3 O14 85.4(2)
O10 W3 O14 77.2(2)
O11 W3 O14 77.4(2)
O3 W3 O14 74.5(2)
O8 W4 O17 103.9(3)
O8 W4 O12 99.0(3)
O17 W4 O12 92.2(3)
O8 W4 O11 103.0(3)
O17 W4 O11 92.4(3)
O12 W4 O11 155.6(2)
O8 W4 O4 96.0(3)
O17 W4 O4 160.1(2)
O12 W4 O4 83.2(2)
O11 W4 O4 84.4(2)
O8 W4 O14 171.4(3)
O17 W4 O14 84.5(2)
O12 W4 O14 79.0(2)
O11 W4 O14 77.6(2)
O4 W4 O14 75.5(2)
O9 W5 O18 103.2(3)
O9 W5 O13 100.4(3)
O18 W5 O13 92.3(2)
O9 W5 O12 103.6(3)
O18 W5 O12 92.4(2)
O13 W5 O12 153.8(2)
O9 W5 O5 95.7(3)
O18 W5 O5 161.1(2)
O13 W5 O5 84.4(2)
O12 W5 O5 82.9(2)
O9 W5 O14 170.7(2)
O18 W5 O14 86.1(2)
O13 W5 O14 78.0(2)
O12 W5 O14 76.6(2)
O5 W5 O14 75.1(2)
O19 W6 O23 104.7(2)
O19 W6 O21 100.3(2)
O23 W6 O21 155.0(2)
O19 W6 O22 103.3(3)
O23 W6 O22 87.1(2)
O21 W6 O22 87.2(2)
O19 W6 O20 102.0(3)
O23 W6 O20 88.4(2)
O21 W6 O20 86.4(2)
O22 W6 O20 154.7(2)
O19 W6 O32 177.0(2)
O23 W6 O32 78.3(2)
O21 W6 O32 76.7(2)
O22 W6 O32 76.5(2)
O20 W6 O32 78.2(2)
O24 W7 O33 105.2(3)
O24 W7 O31 103.9(3)
O33 W7 O31 92.8(3)
O24 W7 O28 99.8(3)
O33 W7 O28 92.1(3)
O31 W7 O28 153.6(2)
O24 W7 O20 95.2(2)
O33 W7 O20 159.5(2)
O31 W7 O20 83.7(2)
O28 W7 O20 82.8(2)
O24 W7 O32 170.7(2)
O33 W7 O32 83.5(2)
O31 W7 O32 78.6(2)
O28 W7 O32 76.2(2)
O20 W7 O32 76.1(2)
O25 W8 O34 104.7(3)
O25 W8 O29 103.6(3)
O34 W8 O29 91.8(3)
O25 W8 O28 102.0(3)
O34 W8 O28 92.2(3)
O29 W8 O28 152.2(2)
O25 W8 O21 96.3(3)
O34 W8 O21 159.0(2)
O29 W8 O21 83.5(2)
O28 W8 O21 82.9(2)
O25 W8 O32 170.9(3)
O34 W8 O32 84.3(2)
O29 W8 O32 76.5(2)
O28 W8 O32 76.5(2)
O21 W8 O32 74.7(2)
O26 W9 O35 103.0(3)
O26 W9 O30 101.8(3)
O35 W9 O30 93.6(2)
O26 W9 O29 102.3(3)
O35 W9 O29 91.8(3)
O30 W9 O29 153.4(2)
O26 W9 O22 96.0(2)
O35 W9 O22 160.9(2)
O30 W9 O22 83.3(2)
O29 W9 O22 83.2(3)
O26 W9 O32 171.4(2)
O35 W9 O32 85.5(2)
O30 W9 O32 78.5(2)
O29 W9 O32 75.9(2)
O22 W9 O32 75.4(2)
O27 W10 O36 103.1(3)
O27 W10 O30 102.2(3)
O36 W10 O30 93.1(2)
O27 W10 O31 101.5(3)
O36 W10 O31 93.1(2)
O30 W10 O31 153.5(2)
O27 W10 O23 96.4(2)
O36 W10 O23 160.4(2)
O30 W10 O23 82.8(2)
O31 W10 O23 82.9(2)
O27 W10 O32 171.6(2)
O36 W10 O32 85.3(2)
O30 W10 O32 77.6(2)
O31 W10 O32 77.2(2)
O23 W10 O32 75.2(2)

loop_
_geom_bond_atom_site_label_1
_geom_bond_atom_site_label_2
_geom_bond_distance
Ag1 C7 2.089(9)
Ag1 C1 2.269(9)
Ag1 C2 2.519(10)
Ag1 O1 2.562(6)
Ag1 Ag3 3.0046(10)
Ag1 Ag4 3.0977(10)
Ag1 Ag5 3.1972(9)
Ag1 Ag2 3.3221(9)
Ag2 C13 2.124(9)
Ag2 C1 2.181(9)
Ag2 Cl2 2.920(2)
Ag2 Ag5 2.9286(9)
Ag2 Ag13 3.1221(10)
Ag2 Ag6 3.2027(10)
Ag3 C19 2.325(10)
Ag3 C7 2.355(10)
Ag3 Cl2 2.543(2)
Ag3 Ag8 2.9042(11)
Ag3 Ag7 3.1372(10)
Ag4 C7 2.246(9)
Ag4 C25 2.278(9)
Ag4 Cl1 2.623(2)
Ag4 C8 2.700(9)
Ag4 Ag9 2.9285(10)
Ag4 Ag10 3.1822(9)
Ag5 C31 2.084(9)
Ag5 C1 2.147(9)
Ag5 Cl1 2.917(2)
Ag5 Ag12 3.1539(9)
Ag5 Ag11 3.3398(10)
Ag6 C37 2.249(9)
Ag6 C13 2.304(10)
Ag6 Ag7 2.8339(10)
Ag6 Cl2 2.876(2)
Ag7 C37 2.105(10)
Ag7 C19 2.251(10)
Ag7 C20 2.641(9)
Ag8 C19 2.120(9)
Ag8 C43 2.276(9)
Ag8 C44 2.542(9)
Ag8 Ag9 3.0938(10)
Ag9 C43 2.095(9)
Ag9 C25 2.108(9)
Ag10 C49 2.199(9)
Ag10 C25 2.253(8)
Ag10 C26 2.489(8)
Ag10 Ag11 2.8079(10)
Ag11 C49 2.228(9)
Ag11 C31 2.371(9)
Ag11 C32 2.673(9)
Ag11 Cl1 2.844(2)
Ag12 C31 2.127(9)
Ag12 C55 2.222(8)
Ag12 C32 2.676(10)
Ag12 Ag13 2.7553(10)
Ag13 C55 2.175(9)
Ag13 C13 2.212(10)
Ag13 C14 2.654(10)
Ag14 C67 2.126(9)
Ag14 C37 2.288(9)
Ag14 C38 2.365(9)
Ag14 O10 2.374(6)
Ag14 Ag19 3.2746(10)
Ag15 C79 2.158(9)
Ag15 C43 2.305(9)
Ag15 O11 2.444(6)
Ag15 C44 2.531(9)
Ag15 Ag21 2.9953(9)
Ag16 C91 2.143(10)
Ag16 C49 2.300(9)
Ag16 O12 2.349(6)
Ag16 C50 2.376(9)
Ag16 Ag22 3.2552(10)
Ag17 C103 2.108(9)
Ag17 C55 2.300(10)
Ag17 O13 2.344(5)
Ag17 C56 2.404(9)
Ag17 Ag25 3.3311(10)
Ag18 C61 2.223(9)
Ag18 C67 2.224(8)
Ag18 O15 2.588(5)
Ag18 Ag19 3.0348(10)
Ag18 Ag25 3.1127(9)
Ag18 Ag26 3.2487(9)
Ag19 C67 2.221(9)
Ag19 C73 2.322(9)
Ag19 C74 2.556(10)
Ag19 O34 2.574(5)
Ag19 Ag20 3.2104(10)
Ag20 C73 2.193(9)
Ag20 C79 2.304(9)
Ag20 O35 2.580(5)
Ag20 C80 2.586(9)
Ag20 Ag27 3.1579(10)
Ag20 Ag21 3.2864(10)
Ag21 C79 2.081(9)
Ag21 C85 2.236(10)
Ag21 Ag28 3.1862(10)
Ag21 Ag22 3.3305(9)
Ag22 C85 2.202(9)
Ag22 C91 2.254(9)
Ag22 O17 2.538(5)
Ag22 Ag23 3.1354(9)
Ag22 Ag28 3.1527(10)
Ag23 C91 2.234(9)
Ag23 C97 2.250(8)
Ag23 O36 2.589(6)
Ag23 Ag24 3.0456(9)
Ag24 C97 2.238(9)
Ag24 C103 2.293(8)
Ag24 O18 2.563(5)
Ag24 Ag25 3.0133(9)
Ag25 C103 2.227(9)
Ag25 C61 2.323(10)
Ag25 C62 2.616(9)
Ag26 C61 2.061(10)
Ag26 C115 2.305(9)
Ag26 O28 2.354(6)
Ag26 C116 2.374(9)
Ag27 C73 2.173(9)
Ag27 C121 2.292(9)
Ag27 C122 2.390(10)
Ag27 O29 2.401(6)
Ag28 C85 2.101(9)
Ag28 C127 2.310(9)
Ag28 O30 2.406(5)
Ag28 C128 2.494(8)
Ag29 C97 2.128(9)
Ag29 C109 2.288(8)
Ag29 C110 2.358(8)
Ag29 O31 2.362(5)
Ag30 C115 2.201(10)
Ag30 C133 2.229(9)
Ag30 O20 2.532(5)
Ag30 Ag31 2.7797(10)
Ag30 Ag38 3.0100(10)
Ag31 C115 2.086(9)
Ag31 C139 2.199(9)
Ag31 C140 2.648(10)
Ag31 Ag39 3.0403(10)
Ag32 C139 2.177(9)
Ag32 C121 2.188(9)
Ag32 Ag33 2.7868(10)
Ag32 Ag39 3.0921(10)
Ag33 C121 2.165(9)
Ag33 C145 2.358(8)
Ag33 C146 2.514(9)
Ag33 Ag40 3.3084(9)
Ag34 C145 2.101(9)
Ag34 C127 2.201(9)
Ag34 Ag40 2.8560(10)
Ag34 Ag35 2.9096(9)
Ag35 C151 2.023(8)
Ag35 C127 2.095(9)
Ag35 Ag41 2.9045(10)
Ag36 C109 2.219(9)
Ag36 C151 2.324(8)
Ag36 C152 2.590(9)
Ag36 Ag37 2.8195(10)
Ag36 Ag41 3.1761(10)
Ag37 C133 2.219(9)
Ag37 C109 2.256(9)
Ag37 C134 2.684(9)
Ag37 Cl3 2.829(2)
Ag37 Ag38 3.3371(10)
Ag38 C133 2.114(10)
Ag38 C157 2.120(9)
Ag38 Ag42 3.1113(10)
Ag38 Ag39 3.1835(9)
Ag39 C139 2.120(9)
Ag39 C157 2.292(9)
Ag39 C158 2.688(10)
Ag39 Cl4 2.783(2)
Ag39 Ag42 3.1875(10)
Ag40 C163 2.110(8)
Ag40 C145 2.146(9)
Ag40 Cl4 2.825(2)
Ag40 Ag41 3.0763(9)
Ag40 Ag42 3.1778(10)
Ag41 C163 2.259(9)
Ag41 C151 2.276(9)
Ag41 Cl3 2.703(2)
Ag41 Ag42 3.3730(10)
Ag42 C157 2.235(9)
Ag42 C163 2.287(8)
Ag42 O19 2.507(6)
Ag42 C164 2.535(8)
C1 C2 1.231(12)
C2 C3 1.444(13)
C3 C6 1.497(14)
C3 C5 1.532(14)
C3 C4 1.602(14)
C4 H4A 0.9800
C4 H4B 0.9800
C4 H4C 0.9800
C5 H5A 0.9800
C5 H5B 0.9800
C5 H5C 0.9800
C6 H6A 0.9800
C6 H6B 0.9800
C6 H6C 0.9800
C7 C8 1.216(12)
C8 C9 1.538(12)
C9 C10 1.484(13)
C9 C11 1.505(12)
C9 C12 1.505(14)
C10 H10A 0.9800
C10 H10B 0.9800
C10 H10C 0.9800
C11 H11A 0.9800
C11 H11B 0.9800
C11 H11C 0.9800
C12 H12A 0.9800
C12 H12B 0.9800
C12 H12C 0.9800
C13 C14 1.233(12)
C14 C15 1.422(13)
C15 C16 1.503(13)
C15 C18 1.515(14)
C15 C17 1.531(13)
C16 H16A 0.9800
C16 H16B 0.9800
C16 H16C 0.9800
C17 H17A 0.9800
C17 H17B 0.9800
C17 H17C 0.9800
C18 H18A 0.9800
C18 H18B 0.9800
C18 H18C 0.9800
C19 C20 1.255(12)
C20 C21 1.496(10)
C21 C23 1.489(14)
C21 C22 1.516(14)
C21 C24 1.545(15)
C22 H22A 0.9800
C22 H22B 0.9800
C22 H22C 0.9800
C23 H23A 0.9800
C23 H23B 0.9800
C23 H23C 0.9800
C24 H24A 0.9800
C24 H24B 0.9800
C24 H24C 0.9800
C25 C26 1.198(11)
C26 C27 1.532(12)
C27 C28 1.501(13)
C27 C29 1.543(13)
C27 C30 1.588(13)
C28 H28A 0.9800
C28 H28B 0.9800
C28 H28C 0.9800
C29 H29A 0.9800
C29 H29B 0.9800
C29 H29C 0.9800
C30 H30A 0.9800
C30 H30B 0.9800
C30 H30C 0.9800
C31 C32 1.250(12)
C32 C33 1.460(12)
C33 C34 1.483(13)
C33 C36 1.509(13)
C33 C35 1.536(13)
C34 H34A 0.9800
C34 H34B 0.9800
C34 H34C 0.9800
C35 H35A 0.9800
C35 H35B 0.9800
C35 H35C 0.9800
C36 H36A 0.9800
C36 H36B 0.9800
C36 H36C 0.9800
C37 C38 1.202(12)
C38 C39 1.570(13)
C39 C41 1.463(12)
C39 C42 1.512(14)
C39 C40 1.531(14)
C40 H40A 0.9800
C40 H40B 0.9800
C40 H40C 0.9800
C41 H41D 0.9800
C41 H41E 0.9800
C41 H41F 0.9800
C42 H42A 0.9800
C42 H42B 0.9800
C42 H42C 0.9800
C43 C44 1.215(12)
C44 C45 1.475(13)
C45 C46 1.462(12)
C45 C48 1.551(13)
C45 C47 1.579(12)
C46 H46A 0.9800
C46 H46B 0.9800
C46 H46C 0.9800
C47 H47A 0.9800
C47 H47B 0.9800
C47 H47C 0.9800
C48 H48A 0.9800
C48 H48B 0.9800
C48 H48C 0.9800
C49 C50 1.210(11)
C50 C51 1.465(13)
C51 C54 1.510(13)
C51 C53 1.513(14)
C51 C52 1.561(14)
C52 H52A 0.9800
C52 H52B 0.9800
C52 H52C 0.9800
C53 H53A 0.9800
C53 H53B 0.9800
C53 H53C 0.9800
C54 H54A 0.9800
C54 H54B 0.9800
C54 H54C 0.9800
C55 C56 1.202(11)
C56 C57 1.459(12)
C57 C60 1.499(12)
C57 C58 1.555(13)
C57 C59 1.565(12)
C58 H58A 0.9800
C58 H58B 0.9800
C58 H58C 0.9800
C59 H59A 0.9800
C59 H59B 0.9800
C59 H59C 0.9800
C60 H60A 0.9800
C60 H60B 0.9800
C60 H60C 0.9800
C61 C62 1.176(12)
C62 C63 1.553(13)
C63 C66 1.508(13)
C63 C64 1.536(13)
C63 C65 1.545(13)
C64 H64A 0.9800
C64 H64B 0.9800
C64 H64C 0.9800
C65 H65A 0.9800
C65 H65B 0.9800
C65 H65C 0.9800
C66 H66A 0.9800
C66 H66B 0.9800
C66 H66C 0.9800
C67 C68 1.193(12)
C68 C69 1.559(15)
C69 C71 1.443(15)
C69 C70 1.498(15)
C69 C72 1.551(14)
C70 H70A 0.9800
C70 H70B 0.9800
C70 H70C 0.9800
C71 H71A 0.9800
C71 H71B 0.9800
C71 H71C 0.9800
C72 H72D 0.9800
C72 H72E 0.9800
C72 H72F 0.9800
C73 C74 1.224(12)
C74 C75 1.465(13)
C75 C78 1.490(13)
C75 C76 1.510(13)
C75 C77 1.548(13)
C76 H76A 0.9800
C76 H76B 0.9800
C76 H76C 0.9800
C77 H77D 0.9800
C77 H77E 0.9800
C77 H77F 0.9800
C78 H78A 0.9800
C78 H78B 0.9800
C78 H78C 0.9800
C79 C80 1.225(12)
C80 C81 1.502(14)
C81 C84 1.439(13)
C81 C82 1.477(12)
C81 C83 1.502(13)
C82 H82A 0.9800
C82 H82B 0.9800
C82 H82C 0.9800
C83 H83A 0.9800
C83 H83B 0.9800
C83 H83C 0.9800
C84 H84A 0.9800
C84 H84B 0.9800
C84 H84C 0.9800
C85 C86 1.196(11)
C86 C87 1.501(12)
C87 C88 1.475(14)
C87 C89 1.533(15)
C87 C90 1.581(14)
C88 H88A 0.9800
C88 H88B 0.9800
C88 H88C 0.9800
C89 H89A 0.9800
C89 H89B 0.9800
C89 H89C 0.9800
C90 H90A 0.9800
C90 H90B 0.9800
C90 H90C 0.9800
C91 C92 1.187(12)
C92 C93 1.501(13)
C93 C96 1.479(14)
C93 C95 1.524(13)
C93 C94 1.584(14)
C94 H94A 0.9800
C94 H94B 0.9800
C94 H94C 0.9800
C95 H95A 0.9800
C95 H95B 0.9800
C95 H95C 0.9800
C96 H96A 0.9800
C96 H96B 0.9800
C96 H96C 0.9800
C97 C98 1.220(12)
C98 C99 1.509(13)
C99 C102 1.513(10)
C99 C101 1.549(9)
C99 C100 1.581(12)
C100 H10D 0.9800
C100 H10E 0.9800
C100 H10F 0.9800
C101 H10G 0.9800
C101 H10H 0.9800
C101 H10I 0.9800
C102 H10J 0.9800
C102 H10K 0.9800
C102 H10L 0.9800
C103 C104 1.254(11)
C104 C105 1.426(11)
C105 C106 1.476(12)
C105 C108 1.531(13)
C105 C107 1.552(13)
C106 H10M 0.9800
C106 H10N 0.9800
C106 H10O 0.9800
C107 H10P 0.9800
C107 H10Q 0.9800
C107 H10R 0.9800
C108 H10S 0.9800
C108 H10T 0.9800
C108 H10U 0.9800
C109 C110 1.205(12)
C110 C111 1.498(12)
C111 C114 1.450(13)
C111 C113 1.511(13)
C111 C112 1.515(12)
C112 H11D 0.9800
C112 H11E 0.9800
C112 H11F 0.9800
C113 H11G 0.9800
C113 H11H 0.9800
C113 H11I 0.9800
C114 H11J 0.9800
C114 H11K 0.9800
C114 H11L 0.9800
C115 C116 1.206(12)
C116 C117 1.518(13)
C117 C118 1.458(13)
C117 C119 1.477(14)
C117 C120 1.585(14)
C118 H11M 0.9800
C118 H11N 0.9800
C118 H11O 0.9800
C119 H11P 0.9800
C119 H11Q 0.9800
C119 H11R 0.9800
C120 H12D 0.9800
C120 H12E 0.9800
C120 H12F 0.9800
C121 C122 1.267(12)
C122 C123 1.485(12)
C123 C126 1.470(13)
C123 C124 1.498(14)
C123 C125 1.510(13)
C124 H12G 0.9800
C124 H12H 0.9800
C124 H12I 0.9800
C125 H12J 0.9800
C125 H12K 0.9800
C125 H12L 0.9800
C126 H12M 0.9800
C126 H12N 0.9800
C126 H12O 0.9800
C127 C128 1.240(11)
C128 C129 1.451(12)
C129 C132 1.500(12)
C129 C131 1.540(13)
C129 C130 1.553(13)
C130 H13A 0.9800
C130 H13B 0.9800
C130 H13C 0.9800
C131 H13D 0.9800
C131 H13E 0.9800
C131 H13F 0.9800
C132 H13G 0.9800
C132 H13H 0.9800
C132 H13I 0.9800
C133 C134 1.216(12)
C134 C135 1.482(13)
C135 C137 1.508(12)
C135 C138 1.545(14)
C135 C136 1.545(13)
C136 H13J 0.9800
C136 H13K 0.9800
C136 H13L 0.9800
C137 H13M 0.9800
C137 H13N 0.9800
C137 H13O 0.9800
C138 H13P 0.9800
C138 H13Q 0.9800
C138 H13R 0.9800
C139 C140 1.196(12)
C140 C141 1.536(13)
C141 C143 1.501(14)
C141 C142 1.547(14)
C141 C144 1.575(14)
C142 H14A 0.9800
C142 H14B 0.9800
C142 H14C 0.9800
C143 H14D 0.9800
C143 H14E 0.9800
C143 H14F 0.9800
C144 H14X 0.9800
C144 H14Y 0.9800
C144 H14Z 0.9800
C145 C146 1.210(12)
C146 C147 1.491(12)
C147 C149 1.535(13)
C147 C148 1.546(13)
C147 C150 1.559(12)
C148 H14J 0.9800
C148 H14K 0.9800
C148 H14L 0.9800
C149 H14M 0.9800
C149 H14N 0.9800
C149 H14O 0.9800
C150 H15A 0.9800
C150 H15B 0.9800
C150 H15C 0.9800
C151 C152 1.256(11)
C152 C153 1.471(11)
C153 C156 1.532(13)
C153 C155 1.536(13)
C153 C154 1.542(12)
C154 H15D 0.9800
C154 H15E 0.9800
C154 H15F 0.9800
C155 H15G 0.9800
C155 H15H 0.9800
C155 H15I 0.9800
C156 H15J 0.9800
C156 H15K 0.9800
C156 H15L 0.9800
C157 C158 1.181(12)
C158 C159 1.448(13)
C159 C160 1.466(13)
C159 C162 1.526(14)
C159 C161 1.546(14)
C160 H16D 0.9800
C160 H16E 0.9800
C160 H16F 0.9800
C161 H16G 0.9800
C161 H16H 0.9800
C161 H16I 0.9800
C162 H16J 0.9800
C162 H16K 0.9800
C162 H16L 0.9800
C163 C164 1.201(11)
C164 C165 1.468(12)
C165 C166 1.472(13)
C165 C167 1.499(15)
C165 C168 1.517(14)
C166 H16P 0.9800
C166 H16Q 0.9800
C166 H16R 0.9800
C167 H16X 0.9800
C167 H16Y 0.9800
C167 H16Z 0.9800
C168 H16S 0.9800
C168 H16T 0.9800
C168 H16U 0.9800
Ho1 O34 2.391(6)
Ho1 O33 2.394(5)
Ho1 O17 2.395(5)
Ho1 O15 2.398(5)
Ho1 O16 2.408(5)
Ho1 O18 2.424(5)
Ho1 O35 2.424(6)
Ho1 O36 2.431(5)
O1 W1 1.737(6)
O2 W1 1.908(6)
O2 W2 2.010(6)
O3 W1 1.920(6)
O3 W3 2.017(6)
O4 W1 1.910(6)
O4 W4 2.023(6)
O5 W1 1.933(5)
O5 W5 2.026(5)
O6 W2 1.729(6)
O7 W3 1.758(5)
O8 W4 1.730(6)
O9 W5 1.744(6)
O10 W2 1.938(6)
O10 W3 1.948(6)
O11 W4 1.932(5)
O11 W3 1.950(6)
O12 W4 1.914(6)
O12 W5 1.981(6)
O13 W5 1.943(6)
O13 W2 1.971(6)
O14 W1 2.291(5)
O14 W3 2.293(5)
O14 W4 2.300(5)
O14 W2 2.320(5)
O14 W5 2.344(5)
O15 W2 1.797(5)
O16 W3 1.776(5)
O17 W4 1.781(5)
O18 W5 1.816(5)
O19 W6 1.735(6)
O20 W6 1.944(6)
O20 W7 2.041(6)
O21 W6 1.905(5)
O21 W8 2.029(5)
O22 W6 1.931(5)
O22 W9 1.986(5)
O23 W6 1.896(6)
O23 W10 2.038(5)
O24 W7 1.726(5)
O25 W8 1.723(5)
O26 W9 1.713(6)
O27 W10 1.706(6)
O28 W7 1.933(6)
O28 W8 1.949(6)
O29 W8 1.919(6)
O29 W9 1.935(6)
O30 W9 1.933(5)
O30 W10 1.958(5)
O31 W7 1.916(6)
O31 W10 1.976(5)
O32 W8 2.299(5)
O32 W6 2.309(5)
O32 W9 2.312(5)
O32 W7 2.321(5)
O32 W10 2.329(5)
O33 W7 1.774(6)
O34 W8 1.795(6)
O35 W9 1.795(5)
O36 W10 1.778(5)
O1A O1B 1.79(3)
O1A H1AX 0.8499
O1B H1BX 0.8501
O1C H1CX 0.8503
O1W H1X 0.8499
O1W H1Y 0.8500
O2W H2X 0.8501
O2W H2Y 0.8499
O3W H3X 0.8501
O3W H3Y 0.8500
O4W H4X 0.8501
O4W H4Y 0.8501
O5W H5X 0.8499
O5W H5Y 0.8500
O6W H6X 0.8502
O6W H6Y 0.8500
O7W H7X 0.8499
O7W H7Y 0.8498
O8W H8X 0.8496
O8W H8Y 0.8502
O9W H9X 0.8498
O9W H9Y 0.8499
O10W H10X 0.8499
O10W H10Y 0.8500
